data_7101358
loop_
_publ_author_name
'Tetsuaki Tanaka'
'Yoichi Hiyama'
'Toshimasa Ishida'
'Naoyoshi Maezaki'
'Hirofumi Ohishi'
'Koji Tsukamoto'

_publ_section_title
;
Self-assembled octameric cage constructed by potassium
salt of p-tert-butylcalix[6]arene p-bromophenylalanine derivative in
solid state
;
_journal_issue 34
_journal_name_full 'Chemical Communications'
_journal_paper_doi 10.1039/b605555a
_journal_year 2006
_chemical_formula_sum 'C837 H1092 Br24 K6 N24 O168'
_chemical_formula_weight 16330.0
_chemical_name_common
;
5,11,17,23,29,35-Hexa-tert-butyl-37,39,41-
trimethoxycalix(6)arene-38,40,42-tris-oxyacetyl-N-p-bromo-L-
phenylalanine potassium salt
;
_chemical_name_systematic
;
5,11,17,23,29,35-Hexa-tert-butyl-37,39,41-
trimethoxycalix[6]arene-38,40,42-tris-oxyacetyl-
N-p-bromo-L-phenylalanine potassium salt
;
_space_group_IT_number 146
_symmetry_cell_setting rhombohedral
_symmetry_space_group_name_Hall 'R 3'
_symmetry_space_group_name_H-M 'R 3 :H'
_atom_sites_solution_hydrogens geom
_atom_sites_solution_primary 'multiwavelength anomalous diffraction'
_atom_sites_solution_secondary difmap
_audit_creation_method SHELXL-97
_cell_angle_alpha 90.00
_cell_angle_beta 90.00
_cell_angle_gamma 120.00
_cell_formula_units_Z 3
_cell_length_a 43.215(43)
_cell_length_b 43.215(43)
_cell_length_c 43.397(43)
_cell_measurement_temperature 95(2)
_cell_volume 70187(121)
_computing_cell_refinement 'HKL2000(Otwinowski, 1997)'
_computing_data_collection DPS/Mosflm
_computing_data_reduction 'HKL2000(Otwinowski, 1997)'
_computing_molecular_graphics 'Turbo Frodo'
_computing_publication_material SHELXL-97
_computing_structure_refinement 'SHELXL-97 (Sheldrick, 1997)'
_computing_structure_solution 'SHELXD/E (Sheldrick, 2002)'
_diffrn_ambient_temperature 95(2)
_diffrn_measured_fraction_theta_full 0.992
_diffrn_measured_fraction_theta_max 0.992
_diffrn_measurement_device_type 'CCD area detector'
_diffrn_measurement_method \w
_diffrn_radiation_monochromator Si(111)
_diffrn_radiation_source 'Photon Factory'
_diffrn_radiation_type synchrotron
_diffrn_radiation_wavelength 0.92200
_diffrn_reflns_av_R_equivalents 0.0000
_diffrn_reflns_av_sigmaI/netI 0.0263
_diffrn_reflns_limit_h_max 44
_diffrn_reflns_limit_h_min -45
_diffrn_reflns_limit_k_max 38
_diffrn_reflns_limit_k_min -38
_diffrn_reflns_limit_l_max 45
_diffrn_reflns_limit_l_min -45
_diffrn_reflns_number 97012
_diffrn_reflns_theta_full 28.77
_diffrn_reflns_theta_max 28.77
_diffrn_reflns_theta_min 2.80
_exptl_absorpt_coefficient_mu 0.532
_exptl_crystal_colour colorless
_exptl_crystal_density_diffrn 1.204
_exptl_crystal_density_method 'not measured'
_exptl_crystal_description block
_exptl_crystal_F_000 26919
_exptl_crystal_size_max 0.7
_exptl_crystal_size_mid 0.5
_exptl_crystal_size_min 0.4
_refine_diff_density_max 1.465
_refine_diff_density_min -1.384
_refine_diff_density_rms 0.088
_refine_ls_abs_structure_details 'Flack H D (1983), Acta Cryst. A39, 876-881'
_refine_ls_abs_structure_Flack 0.10(5)
_refine_ls_extinction_coef 0.00102(5)
_refine_ls_extinction_method SHELXL
_refine_ls_goodness_of_fit_ref 1.249
_refine_ls_hydrogen_treatment constr
_refine_ls_matrix_type full
_refine_ls_number_parameters 3123
_refine_ls_number_reflns 36570
_refine_ls_number_restraints 4280
_refine_ls_restrained_S_all 1.217
_refine_ls_R_factor_all 0.1522
_refine_ls_R_factor_gt 0.1437
_refine_ls_shift/su_max 0.308
_refine_ls_shift/su_mean 0.008
_refine_ls_structure_factor_coef Fsqd
_refine_ls_weighting_details 'calc w=1/[\s^2^(Fo^2^)+(0.3000P)^2^+50.0000P] where P=(Fo^2^+2Fc^2^)/3'
_refine_ls_weighting_scheme calc
_refine_ls_wR_factor_gt 0.3884
_refine_ls_wR_factor_ref 0.4079
_reflns_number_gt 32492
_reflns_number_total 36570
_reflns_threshold_expression >2sigma(I)
_cod_data_source_file b605555a.txt
_cod_original_sg_symbol_H-M R3
_cod_database_code 7101358

loop_
_symmetry_equiv_pos_as_xyz
'x, y, z'
'-y, x-y, z'
'-x+y, -x, z'
'x+2/3, y+1/3, z+1/3'
'-y+2/3, x-y+1/3, z+1/3'
'-x+y+2/3, -x+1/3, z+1/3'
'x+1/3, y+2/3, z+2/3'
'-y+1/3, x-y+2/3, z+2/3'
'-x+y+1/3, -x+2/3, z+2/3'

loop_
_atom_site_label
_atom_site_type_symbol
_atom_site_fract_x
_atom_site_fract_y
_atom_site_fract_z
_atom_site_U_iso_or_equiv
_atom_site_adp_type
_atom_site_occupancy
_atom_site_symmetry_multiplicity
_atom_site_calc_flag
_atom_site_refinement_flags
_atom_site_disorder_assembly
_atom_site_disorder_group
C1_1 C 0.39603(12) 0.31493(11) 0.16410(10) 0.0749(14) Uani 1 1 d DU . .
C2_1 C 0.38340(13) 0.29783(14) 0.19203(11) 0.0785(15) Uani 1 1 d DU . .
C3_1 C 0.34739(12) 0.27978(15) 0.19863(12) 0.0860(16) Uani 1 1 d DU . .
H3_1 H 0.3394 0.2683 0.2175 0.103 Uiso 1 1 calc R . .
C4_1 C 0.32322(13) 0.27869(15) 0.17731(10) 0.0817(14) Uani 1 1 d DU . .
C5_1 C 0.33600(12) 0.29601(14) 0.14929(11) 0.0829(15) Uani 1 1 d DU . .
H5_1 H 0.3198 0.2951 0.1348 0.100 Uiso 1 1 calc R . .
C6_1 C 0.37201(12) 0.31450(13) 0.14229(11) 0.0768(14) Uani 1 1 d DU . .
C7_1 C 0.38691(16) 0.33466(15) 0.11140(13) 0.0867(17) Uani 1 1 d DU . .
H7A_1 H 0.3968 0.3601 0.1148 0.104 Uiso 1 1 calc R . .
H7B_1 H 0.4061 0.3309 0.1044 0.104 Uiso 1 1 calc R . .
C8_1 C 0.35877(12) 0.32247(11) 0.08675(11) 0.0755(13) Uani 1 1 d DU . .
C9_1 C 0.33385(12) 0.33364(13) 0.08724(12) 0.0798(14) Uani 1 1 d DU . .
H9_1 H 0.3356 0.3497 0.1024 0.096 Uiso 1 1 calc R . .
C10_1 C 0.30619(12) 0.32164(11) 0.06580(10) 0.0756(13) Uani 1 1 d DU . .
C11_1 C 0.30639(12) 0.30056(12) 0.04211(11) 0.0738(12) Uani 1 1 d DU . .
H11_1 H 0.2893 0.2937 0.0267 0.089 Uiso 1 1 calc R . .
C12_1 C 0.33125(11) 0.28923(11) 0.04047(10) 0.0717(12) Uani 1 1 d DU . .
C13_1 C 0.35770(12) 0.30040(12) 0.06324(10) 0.0725(12) Uani 1 1 d DU . .
C14_1 C 0.32971(17) 0.26385(14) 0.01451(12) 0.0822(14) Uani 1 1 d DU . .
H14A_1 H 0.3538 0.2712 0.0078 0.099 Uiso 1 1 calc R . .
H14B_1 H 0.3168 0.2659 -0.0030 0.099 Uiso 1 1 calc R . .
C15_1 C 0.37662(18) 0.26117(18) 0.08215(17) 0.0996(19) Uani 1 1 d DU . .
H15A_1 H 0.3948 0.2548 0.0793 0.149 Uiso 1 1 calc R . .
H15B_1 H 0.3536 0.2407 0.0784 0.149 Uiso 1 1 calc R . .
H15C_1 H 0.3776 0.2693 0.1029 0.149 Uiso 1 1 calc R . .
C16_1 C 0.27678(16) 0.33132(16) 0.06706(14) 0.0956(15) Uani 1 1 d DU . .
C17_1 C 0.23968(17) 0.29633(18) 0.06510(18) 0.1012(18) Uani 1 1 d DU . .
H17A_1 H 0.2210 0.3022 0.0659 0.152 Uiso 1 1 calc R . .
H17B_1 H 0.2371 0.2810 0.0821 0.152 Uiso 1 1 calc R . .
H17C_1 H 0.2381 0.2842 0.0461 0.152 Uiso 1 1 calc R . .
C18_1 C 0.2797(2) 0.3548(2) 0.03861(18) 0.125(2) Uani 1 1 d DU . .
H18A_1 H 0.2611 0.3607 0.0396 0.187 Uiso 1 1 calc R . .
H18B_1 H 0.2772 0.3417 0.0200 0.187 Uiso 1 1 calc R . .
H18C_1 H 0.3025 0.3763 0.0387 0.187 Uiso 1 1 calc R . .
C19_1 C 0.2779(2) 0.3517(2) 0.09686(17) 0.1157(19) Uani 1 1 d DU . .
H19A_1 H 0.2589 0.3571 0.0964 0.174 Uiso 1 1 calc R . .
H19B_1 H 0.3005 0.3735 0.0981 0.174 Uiso 1 1 calc R . .
H19C_1 H 0.2751 0.3370 0.1145 0.174 Uiso 1 1 calc R . .
C20_1 C 0.28311(16) 0.25948(19) 0.18397(15) 0.106(2) Uani 1 1 d DU . .
C21_1 C 0.2729(3) 0.2386(3) 0.21457(19) 0.162(4) Uani 1 1 d DU . .
H21A_1 H 0.2476 0.2274 0.2176 0.243 Uiso 1 1 calc R . .
H21B_1 H 0.2850 0.2548 0.2313 0.243 Uiso 1 1 calc R . .
H21C_1 H 0.2798 0.2207 0.2139 0.243 Uiso 1 1 calc R . .
C22_1 C 0.2703(3) 0.2876(3) 0.1870(4) 0.181(5) Uani 1 1 d DU . .
H22A_1 H 0.2451 0.2755 0.1914 0.272 Uiso 1 1 calc R . .
H22B_1 H 0.2748 0.3006 0.1680 0.272 Uiso 1 1 calc R . .
H22C_1 H 0.2831 0.3040 0.2034 0.272 Uiso 1 1 calc R . .
C23_1 C 0.2627(2) 0.2355(2) 0.15792(19) 0.117(2) Uani 1 1 d DU . .
H23A_1 H 0.2376 0.2237 0.1625 0.176 Uiso 1 1 calc R . .
H23B_1 H 0.2700 0.2180 0.1551 0.176 Uiso 1 1 calc R . .
H23C_1 H 0.2674 0.2494 0.1394 0.176 Uiso 1 1 calc R . .
C24_1 C 0.45050(19) 0.36741(18) 0.1667(2) 0.125(3) Uani 1 1 d DU . .
H24A_1 H 0.4400 0.3698 0.1857 0.150 Uiso 1 1 calc R . .
H24B_1 H 0.4477 0.3819 0.1512 0.150 Uiso 1 1 calc R . .
C25_1 C 0.4893(2) 0.3805(2) 0.17168(19) 0.158(3) Uani 1 1 d DU C .
O1_1 O 0.38255(10) 0.28910(10) 0.06106(10) 0.0843(11) Uani 1 1 d DU . .
O2_1 O 0.43205(10) 0.33081(11) 0.15718(10) 0.0948(13) Uani 1 1 d DU . .
O3_1 O 0.5101(3) 0.4123(2) 0.1746(3) 0.257(5) Uani 1 1 d DU . .
N1_1 N 0.49761(19) 0.3537(3) 0.1686(2) 0.168(3) Uani 1 1 d DU . .
H1_1 H 0.4828 0.3327 0.1619 0.202 Uiso 1 1 calc R C .
C26_1 C 0.5346(2) 0.3650(3) 0.1781(2) 0.259(5) Uani 1 1 d DU C .
H26_1 H 0.5456 0.3895 0.1859 0.311 Uiso 1 1 calc R . .
C27_1 C 0.5539(2) 0.36525(18) 0.1497(3) 0.382(8) Uani 1 1 d DU . .
C28_1 C 0.53448(17) 0.34127(19) 0.20379(12) 0.291(5) Uani 1 1 d DU . .
H28A_1 H 0.5259 0.3175 0.1955 0.350 Uiso 1 1 calc R C .
H28B_1 H 0.5589 0.3503 0.2104 0.350 Uiso 1 1 calc R . .
C29_1 C 0.51211(14) 0.33814(16) 0.23192(13) 0.206(3) Uani 1 1 d DU C .
C30_1 C 0.51220(18) 0.36784(15) 0.24386(16) 0.197(4) Uani 1 1 d DU . .
H30_1 H 0.5261 0.3900 0.2345 0.236 Uiso 1 1 calc R C .
C31_1 C 0.49194(18) 0.36512(15) 0.26947(14) 0.192(4) Uani 1 1 d DU C .
H31_1 H 0.4915 0.3851 0.2768 0.231 Uiso 1 1 calc R . .
C32_1 C 0.47236(15) 0.33259(15) 0.28408(13) 0.138(3) Uani 1 1 d DU . .
C33_1 C 0.47129(15) 0.30265(15) 0.27199(14) 0.158(3) Uani 1 1 d DU C .
H33_1 H 0.4572 0.2805 0.2813 0.190 Uiso 1 1 calc R . .
C34_1 C 0.49115(17) 0.30541(16) 0.24602(16) 0.170(3) Uani 1 1 d DU . .
H34_1 H 0.4904 0.2851 0.2380 0.204 Uiso 1 1 calc R C .
Br_1 Br 0.44351(7) 0.32816(7) 0.31826(4) 0.2100(9) Uani 1 1 d D C .
O4_1 O 0.5775(4) 0.3562(6) 0.1489(7) 0.571(13) Uani 1 1 d DU C .
O5_1 O 0.5467(3) 0.3793(5) 0.1270(3) 0.470(14) Uani 1 1 d DU C .
C1_2 C 0.32742(12) 0.20454(11) 0.02043(10) 0.0726(13) Uani 1 1 d DU . .
C2_2 C 0.31159(12) 0.22529(13) 0.02491(11) 0.0739(13) Uani 1 1 d DU . .
C3_2 C 0.27956(12) 0.21050(13) 0.04054(11) 0.0780(14) Uani 1 1 d DU . .
H3_2 H 0.2689 0.2243 0.0439 0.094 Uiso 1 1 calc R . .
C4_2 C 0.26272(12) 0.17560(13) 0.05139(13) 0.0834(14) Uani 1 1 d DU . .
C5_2 C 0.27866(12) 0.15558(13) 0.04603(13) 0.0843(15) Uani 1 1 d DU . .
H5_2 H 0.2674 0.1320 0.0529 0.101 Uiso 1 1 calc R . .
C6_2 C 0.31100(13) 0.16913(12) 0.03078(13) 0.0787(14) Uani 1 1 d DU . .
C7_2 C 0.32883(16) 0.14651(15) 0.02498(15) 0.0900(16) Uani 1 1 d DU . .
H7A_2 H 0.3544 0.1615 0.0276 0.108 Uiso 1 1 calc R . .
H7B_2 H 0.3244 0.1382 0.0038 0.108 Uiso 1 1 calc R . .
C8_2 C 0.31528(12) 0.11424(12) 0.04650(12) 0.0863(15) Uani 1 1 d DU . .
C9_2 C 0.28242(15) 0.08383(13) 0.04125(15) 0.0904(17) Uani 1 1 d DU . .
H9_2 H 0.2693 0.0830 0.0240 0.108 Uiso 1 1 calc R . .
C10_2 C 0.26861(12) 0.05462(12) 0.06102(12) 0.0833(15) Uani 1 1 d DU . .
C11_2 C 0.28984(12) 0.05589(13) 0.08538(12) 0.0778(14) Uani 1 1 d DU . .
H11_2 H 0.2816 0.0362 0.0984 0.093 Uiso 1 1 calc R . .
C12_2 C 0.32334(12) 0.08591(11) 0.09112(12) 0.0786(14) Uani 1 1 d DU . .
C13_2 C 0.33507(12) 0.11539(12) 0.07198(12) 0.0747(12) Uani 1 1 d DU . .
C14_2 C 0.34557(15) 0.08704(15) 0.11851(14) 0.0835(15) Uani 1 1 d DU . .
H14A_2 H 0.3705 0.0988 0.1125 0.100 Uiso 1 1 calc R . .
H14B_2 H 0.3385 0.0628 0.1246 0.100 Uiso 1 1 calc R . .
C15_2 C 0.3669(2) 0.17432(16) 0.0924(2) 0.114(3) Uani 1 1 d DU . .
H15A_2 H 0.3907 0.1940 0.0954 0.170 Uiso 1 1 calc R . .
H15B_2 H 0.3551 0.1665 0.1119 0.170 Uiso 1 1 calc R . .
H15C_2 H 0.3538 0.1818 0.0795 0.170 Uiso 1 1 calc R . .
C16_2 C 0.23101(15) 0.02302(15) 0.05778(17) 0.1010(19) Uani 1 1 d DU . .
C17_2 C 0.2316(2) -0.01257(18) 0.0605(3) 0.126(3) Uani 1 1 d DU . .
H17A_2 H 0.2422 -0.0131 0.0798 0.188 Uiso 1 1 calc R . .
H17B_2 H 0.2454 -0.0142 0.0439 0.188 Uiso 1 1 calc R . .
H17C_2 H 0.2076 -0.0324 0.0595 0.188 Uiso 1 1 calc R . .
C18_2 C 0.2156(3) 0.0227(3) 0.0263(3) 0.218(5) Uani 1 1 d DU . .
H18A_2 H 0.1921 0.0021 0.0246 0.327 Uiso 1 1 calc R . .
H18B_2 H 0.2307 0.0218 0.0106 0.327 Uiso 1 1 calc R . .
H18C_2 H 0.2141 0.0440 0.0238 0.327 Uiso 1 1 calc R . .
C19_2 C 0.2072(3) 0.0235(3) 0.0834(4) 0.225(5) Uani 1 1 d DU . .
H19A_2 H 0.2173 0.0232 0.1030 0.337 Uiso 1 1 calc R . .
H19B_2 H 0.1838 0.0028 0.0816 0.337 Uiso 1 1 calc R . .
H19C_2 H 0.2055 0.0447 0.0817 0.337 Uiso 1 1 calc R . .
C20_2 C 0.22652(15) 0.15951(18) 0.06823(15) 0.1009(18) Uani 1 1 d DU . .
C21_2 C 0.1986(3) 0.1301(3) 0.0473(3) 0.152(4) Uani 1 1 d DU . .
H21A_2 H 0.1971 0.1405 0.0282 0.228 Uiso 1 1 calc R . .
H21B_2 H 0.1757 0.1190 0.0574 0.228 Uiso 1 1 calc R . .
H21C_2 H 0.2054 0.1125 0.0434 0.228 Uiso 1 1 calc R . .
C22_2 C 0.21593(19) 0.1870(2) 0.0763(2) 0.115(2) Uani 1 1 d DU . .
H22A_2 H 0.2142 0.1982 0.0578 0.173 Uiso 1 1 calc R . .
H22B_2 H 0.2336 0.2047 0.0897 0.173 Uiso 1 1 calc R . .
H22C_2 H 0.1932 0.1755 0.0866 0.173 Uiso 1 1 calc R . .
C23_2 C 0.2284(2) 0.1426(2) 0.09775(18) 0.120(2) Uani 1 1 d DU . .
H23A_2 H 0.2058 0.1324 0.1081 0.180 Uiso 1 1 calc R . .
H23B_2 H 0.2467 0.1604 0.1107 0.180 Uiso 1 1 calc R . .
H23C_2 H 0.2340 0.1242 0.0934 0.180 Uiso 1 1 calc R . .
O1_2 O 0.36866(10) 0.14466(10) 0.07743(11) 0.0895(12) Uani 1 1 d DU . .
O2_2 O 0.36118(10) 0.21965(11) 0.00668(10) 0.0893(11) Uani 1 1 d DU . .
C24_2 C 0.3601(2) 0.21423(19) -0.02605(16) 0.114(2) Uani 1 1 d DU . .
H24A_2 H 0.3400 0.2153 -0.0346 0.137 Uiso 1 1 calc R . .
H24B_2 H 0.3566 0.1906 -0.0301 0.137 Uiso 1 1 calc R . .
C25_2 C 0.3930(2) 0.2409(2) -0.04148(19) 0.142(3) Uani 1 1 d DU D .
O3_2 O 0.3986(2) 0.2384(2) -0.06892(17) 0.190(3) Uani 1 1 d DU . .
N1_2 N 0.4168(2) 0.2658(2) -0.0227(2) 0.153(3) Uani 1 1 d DU . .
H1_2 H 0.4131 0.2652 -0.0032 0.184 Uiso 1 1 calc R D .
C26_2 C 0.4497(2) 0.2943(2) -0.0369(3) 0.222(5) Uani 1 1 d DU D .
H26_2 H 0.4477 0.2886 -0.0589 0.266 Uiso 1 1 calc R . .
C27_2 C 0.4821(3) 0.2932(3) -0.0258(3) 0.235(6) Uani 1 1 d DU . .
C28_2 C 0.45103(14) 0.3300(2) -0.0346(3) 0.277(8) Uani 1 1 d DU . .
H28A_2 H 0.4673 0.3454 -0.0505 0.332 Uiso 1 1 calc R D .
H28B_2 H 0.4617 0.3405 -0.0149 0.332 Uiso 1 1 calc R . .
C29_2 C 0.41655(13) 0.33132(16) -0.03754(16) 0.202(4) Uani 1 1 d DU D .
C30_2 C 0.40777(15) 0.3485(2) -0.01531(18) 0.189(4) Uani 1 1 d DU . .
H30_2 H 0.4231 0.3595 0.0012 0.227 Uiso 1 1 calc R D .
C31_2 C 0.37634(13) 0.34941(16) -0.01748(14) 0.138(3) Uani 1 1 d DU D .
H31_2 H 0.3703 0.3606 -0.0022 0.166 Uiso 1 1 calc R . .
C32_2 C 0.35392(12) 0.33365(15) -0.04240(14) 0.131(2) Uani 1 1 d DU . .
C33_2 C 0.36241(13) 0.31641(15) -0.06474(14) 0.152(3) Uani 1 1 d DU D .
H33_2 H 0.3471 0.3054 -0.0813 0.182 Uiso 1 1 calc R . .
C34_2 C 0.39399(15) 0.31565(19) -0.06227(16) 0.180(3) Uani 1 1 d DU . .
H34_2 H 0.4000 0.3044 -0.0775 0.216 Uiso 1 1 calc R D .
Br_2 Br 0.31170(5) 0.33575(4) -0.04459(5) 0.1644(5) Uani 1 1 d D D .
O4_2 O 0.48098(19) 0.2770(3) -0.0016(3) 0.446(12) Uani 1 1 d DU D .
O5_2 O 0.51121(12) 0.3057(3) -0.0388(2) 0.453(13) Uani 1 1 d DU D .
C1_3 C 0.76261(8) 0.63088(10) 0.16351(11) 0.0846(16) Uani 1 1 d DU . .
C2_3 C 0.76558(12) 0.65859(12) 0.14634(13) 0.0802(15) Uani 1 1 d DU . .
C3_3 C 0.79144(12) 0.69286(14) 0.15508(12) 0.0820(15) Uani 1 1 d DU . .
H3_3 H 0.7942 0.7123 0.1437 0.098 Uiso 1 1 calc R . .
C4_3 C 0.81324(13) 0.69858(14) 0.18057(13) 0.0860(15) Uani 1 1 d DU . .
C5_3 C 0.80858(14) 0.66867(14) 0.19636(13) 0.0925(18) Uani 1 1 d DU . .
H5_3 H 0.8234 0.6719 0.2130 0.111 Uiso 1 1 calc R . .
C6_3 C 0.78325(13) 0.63466(14) 0.18862(12) 0.0888(16) Uani 1 1 d DU . .
C7_3 C 0.77759(17) 0.60141(18) 0.20553(16) 0.112(2) Uani 1 1 d DU . .
H7A_3 H 0.7717 0.5824 0.1907 0.134 Uiso 1 1 calc R . .
H7B_3 H 0.7576 0.5935 0.2196 0.134 Uiso 1 1 calc R . .
C8_3 C 0.81117(13) 0.60840(14) 0.22385(11) 0.0944(17) Uani 1 1 d DU . .
C9_3 C 0.81993(14) 0.62704(17) 0.25175(12) 0.0946(17) Uani 1 1 d DU . .
H9_3 H 0.8044 0.6341 0.2597 0.114 Uiso 1 1 calc R . .
C10_3 C 0.85052(12) 0.63538(13) 0.26786(11) 0.0819(14) Uani 1 1 d DU . .
C11_3 C 0.87075(14) 0.62174(15) 0.25595(11) 0.0851(14) Uani 1 1 d DU . .
H11_3 H 0.8909 0.6256 0.2669 0.102 Uiso 1 1 calc R . .
C12_3 C 0.86296(14) 0.60254(13) 0.22858(11) 0.0890(15) Uani 1 1 d DU . .
C13_3 C 0.83263(14) 0.59607(15) 0.21227(12) 0.0908(16) Uani 1 1 d DU . .
C14_3 C 0.88792(17) 0.58958(16) 0.21668(14) 0.0910(16) Uani 1 1 d DU . .
H14A_3 H 0.8739 0.5661 0.2075 0.109 Uiso 1 1 calc R . .
H14B_3 H 0.9014 0.5877 0.2337 0.109 Uiso 1 1 calc R . .
C15_3 C 0.8347(2) 0.5992(2) 0.15832(14) 0.108(2) Uani 1 1 d DU . .
H15A_3 H 0.8291 0.5848 0.1401 0.161 Uiso 1 1 calc R . .
H15B_3 H 0.8598 0.6164 0.1586 0.161 Uiso 1 1 calc R . .
H15C_3 H 0.8212 0.6114 0.1584 0.161 Uiso 1 1 calc R . .
C16_3 C 0.86229(17) 0.65829(18) 0.29739(12) 0.1001(16) Uani 1 1 d DU . .
C17_3 C 0.8628(2) 0.6357(2) 0.32402(14) 0.120(2) Uani 1 1 d DU . .
H17A_3 H 0.8699 0.6498 0.3425 0.180 Uiso 1 1 calc R . .
H17B_3 H 0.8794 0.6277 0.3196 0.180 Uiso 1 1 calc R . .
H17C_3 H 0.8394 0.6154 0.3268 0.180 Uiso 1 1 calc R . .
C18_3 C 0.8377(2) 0.6734(3) 0.30547(18) 0.138(2) Uani 1 1 d DU . .
H18A_3 H 0.8375 0.6878 0.2887 0.207 Uiso 1 1 calc R . .
H18B_3 H 0.8463 0.6877 0.3238 0.207 Uiso 1 1 calc R . .
H18C_3 H 0.8139 0.6540 0.3090 0.207 Uiso 1 1 calc R . .
C19_3 C 0.8994(2) 0.6900(2) 0.29241(19) 0.119(2) Uani 1 1 d DU . .
H19A_3 H 0.8989 0.7043 0.2757 0.179 Uiso 1 1 calc R . .
H19B_3 H 0.9157 0.6816 0.2875 0.179 Uiso 1 1 calc R . .
H19C_3 H 0.9073 0.7041 0.3108 0.179 Uiso 1 1 calc R . .
C20_3 C 0.8422(2) 0.7353(2) 0.19027(16) 0.124(2) Uani 1 1 d DU . .
C21_3 C 0.8784(2) 0.7369(4) 0.1923(6) 0.326(9) Uani 1 1 d DU . .
H21A_3 H 0.8965 0.7605 0.1984 0.489 Uiso 1 1 calc R . .
H21B_3 H 0.8844 0.7314 0.1725 0.489 Uiso 1 1 calc R . .
H21C_3 H 0.8771 0.7199 0.2072 0.489 Uiso 1 1 calc R . .
C22_3 C 0.8461(3) 0.7635(2) 0.1672(2) 0.156(4) Uani 1 1 d DU . .
H22A_3 H 0.8643 0.7867 0.1741 0.233 Uiso 1 1 calc R . .
H22B_3 H 0.8238 0.7633 0.1655 0.233 Uiso 1 1 calc R . .
H22C_3 H 0.8527 0.7585 0.1475 0.233 Uiso 1 1 calc R . .
C23_3 C 0.8324(6) 0.7419(4) 0.2215(3) 0.342(9) Uani 1 1 d DU . .
H23A_3 H 0.8501 0.7653 0.2283 0.513 Uiso 1 1 calc R . .
H23B_3 H 0.8315 0.7244 0.2356 0.513 Uiso 1 1 calc R . .
H23C_3 H 0.8095 0.7404 0.2206 0.513 Uiso 1 1 calc R . .
O1_3 O 0.82563(15) 0.57669(13) 0.18512(10) 0.1117(16) Uani 1 1 d DU . .
O2_3 O 0.73551(8) 0.59621(13) 0.15412(12) 0.129(2) Uani 1 1 d DU . .
C24_3 C 0.70327(8) 0.57906(15) 0.16859(9) 0.213(5) Uani 1 1 d DU . .
H24A_3 H 0.6971 0.5965 0.1758 0.255 Uiso 1 1 calc R . .
H24B_3 H 0.7050 0.5665 0.1864 0.255 Uiso 1 1 calc R . .
C25_3 C 0.6744(2) 0.5530(2) 0.1476(3) 0.248(4) Uani 1 1 d DU C .
O3_3 O 0.64354(8) 0.5374(2) 0.15592(15) 0.372(7) Uani 1 1 d DU . .
N1_3 N 0.68624(10) 0.54716(10) 0.12026(8) 0.306(4) Uani 1 1 d DU . .
H1_3 H 0.7083 0.5557 0.1152 0.367 Uiso 1 1 calc R C .
C26_3 C 0.65562(11) 0.52412(8) 0.10087(9) 0.407(7) Uani 1 1 d DU C .
H26_3 H 0.6341 0.5189 0.1125 0.489 Uiso 1 1 calc R . .
C27_3 C 0.65495(13) 0.48916(8) 0.09684(15) 0.497(11) Uani 1 1 d DU . .
C28_3 C 0.65402(17) 0.54117(11) 0.07042(10) 0.370(6) Uani 1 1 d DU . .
H28A_3 H 0.6734 0.5440 0.0573 0.443 Uiso 1 1 calc R C .
H28B_3 H 0.6317 0.5252 0.0601 0.443 Uiso 1 1 calc R . .
C29_3 C 0.65669(16) 0.57742(13) 0.07459(15) 0.215(4) Uani 1 1 d DU C .
C30_3 C 0.68061(17) 0.60620(14) 0.05691(17) 0.201(4) Uani 1 1 d DU . .
H30_3 H 0.6965 0.6038 0.0440 0.241 Uiso 1 1 calc R C .
C31_3 C 0.68117(15) 0.63835(14) 0.05818(15) 0.183(4) Uani 1 1 d DU C .
H31_3 H 0.6963 0.6570 0.0452 0.219 Uiso 1 1 calc R . .
C32_3 C 0.65927(17) 0.64285(13) 0.07870(16) 0.173(3) Uani 1 1 d DU . .
C33_3 C 0.63608(16) 0.61458(14) 0.09740(16) 0.171(3) Uani 1 1 d DU C .
H33_3 H 0.6205 0.6170 0.1106 0.205 Uiso 1 1 calc R . .
C34_3 C 0.63657(17) 0.58291(15) 0.09605(17) 0.184(4) Uani 1 1 d DU . .
H34_3 H 0.6229 0.5648 0.1100 0.221 Uiso 1 1 calc R C .
Br_3 Br 0.66015(7) 0.68634(6) 0.08105(8) 0.3049(14) Uani 1 1 d D C .
O4_3 O 0.65946(19) 0.4772(4) 0.0719(4) 0.626(17) Uani 1 1 d DU C .
O5_3 O 0.6494(4) 0.4702(4) 0.1220(3) 0.655(16) Uani 1 1 d DU C .
C1_4 C 0.42087(11) 0.06785(12) -0.13123(10) 0.0779(14) Uani 1 1 d DU . .
C2_4 C 0.39267(13) 0.04332(12) -0.11336(14) 0.0829(15) Uani 1 1 d DU . .
C3_4 C 0.37525(14) 0.00775(13) -0.12141(13) 0.0892(17) Uani 1 1 d DU . .
H3_4 H 0.3563 -0.0086 -0.1094 0.107 Uiso 1 1 calc R . .
C4_4 C 0.38521(14) -0.00436(14) -0.14687(12) 0.0875(16) Uani 1 1 d DU . .
C5_4 C 0.41355(14) 0.02066(13) -0.16421(11) 0.0860(16) Uani 1 1 d DU . .
H5_4 H 0.4209 0.0130 -0.1813 0.103 Uiso 1 1 calc R . .
C6_4 C 0.43120(14) 0.05623(13) -0.15704(11) 0.0804(14) Uani 1 1 d DU . .
C7_4 C 0.46313(16) 0.08429(17) -0.17583(16) 0.1061(18) Uani 1 1 d DU . .
H7A_4 H 0.4790 0.1037 -0.1624 0.127 Uiso 1 1 calc R . .
H7B_4 H 0.4546 0.0940 -0.1917 0.127 Uiso 1 1 calc R . .
C8_4 C 0.48412(13) 0.06795(13) -0.19112(11) 0.0955(15) Uani 1 1 d DU . .
C9_4 C 0.47396(15) 0.05167(16) -0.21980(12) 0.0987(15) Uani 1 1 d DU . .
H9_4 H 0.4555 0.0524 -0.2302 0.118 Uiso 1 1 calc R . .
C10_4 C 0.49004(13) 0.03429(14) -0.23365(11) 0.0936(15) Uani 1 1 d DU . .
C11_4 C 0.51986(14) 0.03760(18) -0.21897(11) 0.1009(16) Uani 1 1 d DU . .
H11_4 H 0.5327 0.0282 -0.2285 0.121 Uiso 1 1 calc R . .
C12_4 C 0.53173(14) 0.05441(14) -0.19036(11) 0.0985(17) Uani 1 1 d DU . .
C13_4 C 0.51285(15) 0.06870(17) -0.17614(12) 0.0997(16) Uani 1 1 d DU . .
C14_4 C 0.56426(17) 0.05705(19) -0.17480(16) 0.0973(18) Uani 1 1 d DU . .
H14A_4 H 0.5758 0.0787 -0.1625 0.117 Uiso 1 1 calc R . .
H14B_4 H 0.5811 0.0588 -0.1904 0.117 Uiso 1 1 calc R . .
C15_4 C 0.50582(19) 0.0615(2) -0.12141(13) 0.100(2) Uani 1 1 d DU . .
H15A_4 H 0.5143 0.0743 -0.1024 0.150 Uiso 1 1 calc R . .
H15B_4 H 0.5106 0.0421 -0.1218 0.150 Uiso 1 1 calc R . .
H15C_4 H 0.4806 0.0523 -0.1232 0.150 Uiso 1 1 calc R . .
C16_4 C 0.47465(17) 0.01226(19) -0.26381(14) 0.1091(18) Uani 1 1 d DU . .
C17_4 C 0.4944(2) -0.0067(2) -0.27337(19) 0.112(2) Uani 1 1 d DU . .
H17A_4 H 0.4943 -0.0214 -0.2567 0.168 Uiso 1 1 calc R . .
H17B_4 H 0.5187 0.0106 -0.2784 0.168 Uiso 1 1 calc R . .
H17C_4 H 0.4830 -0.0214 -0.2910 0.168 Uiso 1 1 calc R . .
C18_4 C 0.4740(3) 0.0364(2) -0.28938(17) 0.130(3) Uani 1 1 d DU . .
H18A_4 H 0.4616 0.0483 -0.2822 0.195 Uiso 1 1 calc R . .
H18B_4 H 0.4618 0.0222 -0.3071 0.195 Uiso 1 1 calc R . .
H18C_4 H 0.4980 0.0539 -0.2949 0.195 Uiso 1 1 calc R . .
C19_4 C 0.4342(2) -0.0173(3) -0.2594(2) 0.124(3) Uani 1 1 d DU . .
H19A_4 H 0.4207 -0.0062 -0.2531 0.187 Uiso 1 1 calc R . .
H19B_4 H 0.4324 -0.0340 -0.2439 0.187 Uiso 1 1 calc R . .
H19C_4 H 0.4249 -0.0297 -0.2785 0.187 Uiso 1 1 calc R . .
C20_4 C 0.36515(19) -0.04412(18) -0.15558(16) 0.108(2) Uani 1 1 d DU . .
C21_4 C 0.3271(2) -0.0525(3) -0.1620(5) 0.213(6) Uani 1 1 d DU . .
H21A_4 H 0.3271 -0.0382 -0.1790 0.319 Uiso 1 1 calc R . .
H21B_4 H 0.3176 -0.0472 -0.1440 0.319 Uiso 1 1 calc R . .
H21C_4 H 0.3125 -0.0774 -0.1671 0.319 Uiso 1 1 calc R . .
C22_4 C 0.3795(4) -0.0527(3) -0.1854(2) 0.174(4) Uani 1 1 d DU . .
H22A_4 H 0.3792 -0.0382 -0.2021 0.260 Uiso 1 1 calc R . .
H22B_4 H 0.3646 -0.0775 -0.1906 0.260 Uiso 1 1 calc R . .
H22C_4 H 0.4035 -0.0477 -0.1820 0.260 Uiso 1 1 calc R . .
C23_4 C 0.3668(4) -0.0663(3) -0.1296(2) 0.181(4) Uani 1 1 d DU . .
H23A_4 H 0.3541 -0.0911 -0.1354 0.271 Uiso 1 1 calc R . .
H23B_4 H 0.3560 -0.0629 -0.1116 0.271 Uiso 1 1 calc R . .
H23C_4 H 0.3913 -0.0591 -0.1254 0.271 Uiso 1 1 calc R . .
O1_4 O 0.52416(18) 0.08561(15) -0.14720(12) 0.127(2) Uani 1 1 d DU . .
O2_4 O 0.43810(12) 0.10356(11) -0.12282(11) 0.1001(13) Uani 1 1 d DU . .
C24_4 C 0.4269(2) 0.12523(17) -0.1359(2) 0.129(2) Uani 1 1 d DU . .
H24A_4 H 0.4012 0.1114 -0.1387 0.155 Uiso 1 1 calc R . .
H24B_4 H 0.4377 0.1326 -0.1561 0.155 Uiso 1 1 calc R . .
C25_4 C 0.4357(2) 0.15799(18) -0.1175(2) 0.156(3) Uani 1 1 d DU D .
O3_4 O 0.4328(3) 0.1817(2) -0.1297(3) 0.237(4) Uani 1 1 d DU . .
N1_4 N 0.4497(3) 0.1587(2) -0.0889(2) 0.198(4) Uani 1 1 d DU . .
H1_4 H 0.4568 0.1443 -0.0827 0.238 Uiso 1 1 calc R D .
C26_4 C 0.4506(3) 0.1877(3) -0.0706(3) 0.261(5) Uani 1 1 d DU D .
H26_4 H 0.4396 0.1987 -0.0828 0.314 Uiso 1 1 calc R . .
C27_4 C 0.4888(4) 0.2159(3) -0.0640(4) 0.347(10) Uani 1 1 d DU . .
C28_4 C 0.42971(18) 0.1738(2) -0.0414(2) 0.259(6) Uani 1 1 d DU . .
H28A_4 H 0.4292 0.1935 -0.0313 0.311 Uiso 1 1 calc R D .
H28B_4 H 0.4427 0.1662 -0.0281 0.311 Uiso 1 1 calc R . .
C29_4 C 0.39153(14) 0.14316(15) -0.04368(15) 0.192(3) Uani 1 1 d DU D .
C30_4 C 0.37980(17) 0.11345(16) -0.02487(18) 0.231(4) Uani 1 1 d DU . .
H30_4 H 0.3956 0.1123 -0.0110 0.277 Uiso 1 1 calc R D .
C31_4 C 0.34521(14) 0.08566(16) -0.02645(17) 0.224(4) Uani 1 1 d DU D .
H31_4 H 0.3377 0.0659 -0.0136 0.269 Uiso 1 1 calc R . .
C32_4 C 0.32159(15) 0.08709(16) -0.04720(19) 0.197(4) Uani 1 1 d DU . .
C33_4 C 0.33288(16) 0.11674(16) -0.06584(18) 0.179(4) Uani 1 1 d DU D .
H33_4 H 0.3169 0.1182 -0.0793 0.215 Uiso 1 1 calc R . .
C34_4 C 0.36790(16) 0.14423(17) -0.06446(17) 0.167(3) Uani 1 1 d DU . .
H34_4 H 0.3756 0.1637 -0.0777 0.200 Uiso 1 1 calc R D .
Br_4 Br 0.27444(7) 0.04898(7) -0.04925(11) 0.3026(18) Uani 1 1 d D D .
O4_4 O 0.5105(4) 0.2061(6) -0.0564(9) 0.480(18) Uani 1 1 d DU D .
O5_4 O 0.49659(16) 0.2484(3) -0.0652(9) 0.57(3) Uani 1 1 d DU D .
C1_5 C 0.45590(12) 0.42686(13) -0.12574(11) 0.0837(15) Uani 1 1 d DU . .
C2_5 C 0.46952(14) 0.44509(14) -0.15369(12) 0.0831(15) Uani 1 1 d DU . .
C3_5 C 0.46210(14) 0.47166(15) -0.16131(14) 0.0956(17) Uani 1 1 d DU . .
H3_5 H 0.4709 0.4839 -0.1798 0.115 Uiso 1 1 calc R . .
C4_5 C 0.44215(14) 0.48089(14) -0.14254(12) 0.0857(15) Uani 1 1 d DU . .
C5_5 C 0.42937(13) 0.46233(12) -0.11496(12) 0.0804(15) Uani 1 1 d DU . .
H5_5 H 0.4163 0.4684 -0.1017 0.096 Uiso 1 1 calc R . .
C6_5 C 0.43578(13) 0.43498(13) -0.10685(12) 0.0804(14) Uani 1 1 d DU . .
C7_5 C 0.42140(17) 0.41488(15) -0.07630(14) 0.0944(16) Uani 1 1 d DU . .
H7A_5 H 0.3977 0.3947 -0.0799 0.113 Uiso 1 1 calc R . .
H7B_5 H 0.4366 0.4054 -0.0700 0.113 Uiso 1 1 calc R . .
C8_5 C 0.41916(11) 0.43656(12) -0.04991(12) 0.0831(14) Uani 1 1 d DU . .
C9_5 C 0.38976(12) 0.44058(13) -0.04546(13) 0.0821(14) Uani 1 1 d DU . .
H9_5 H 0.3707 0.4289 -0.0590 0.099 Uiso 1 1 calc R . .
C10_5 C 0.38678(12) 0.46085(12) -0.02209(12) 0.0828(15) Uani 1 1 d DU . .
C11_5 C 0.41497(12) 0.47530(15) -0.00144(15) 0.0881(16) Uani 1 1 d DU . .
H11_5 H 0.4134 0.4876 0.0155 0.106 Uiso 1 1 calc R . .
C12_5 C 0.44527(12) 0.47255(13) -0.00464(12) 0.0903(16) Uani 1 1 d DU . .
C13_5 C 0.44698(12) 0.45314(15) -0.02912(12) 0.0874(15) Uani 1 1 d DU . .
C14_5 C 0.47603(18) 0.4910(2) 0.01720(18) 0.116(3) Uani 1 1 d DU . .
H14A_5 H 0.4883 0.4774 0.0190 0.139 Uiso 1 1 calc R . .
H14B_5 H 0.4672 0.4923 0.0374 0.139 Uiso 1 1 calc R . .
C15_5 C 0.50397(16) 0.4751(2) -0.05106(18) 0.103(2) Uani 1 1 d DU . .
H15A_5 H 0.5231 0.4699 -0.0523 0.154 Uiso 1 1 calc R . .
H15B_5 H 0.5128 0.4986 -0.0428 0.154 Uiso 1 1 calc R . .
H15C_5 H 0.4944 0.4738 -0.0713 0.154 Uiso 1 1 calc R . .
C16_5 C 0.35416(15) 0.46604(17) -0.02017(19) 0.109(2) Uani 1 1 d DU . .
C17_5 C 0.3197(2) 0.4313(2) -0.0171(4) 0.183(5) Uani 1 1 d DU . .
H17A_5 H 0.3183 0.4152 -0.0330 0.274 Uiso 1 1 calc R . .
H17B_5 H 0.3000 0.4355 -0.0190 0.274 Uiso 1 1 calc R . .
H17C_5 H 0.3188 0.4210 0.0027 0.274 Uiso 1 1 calc R . .
C18_5 C 0.3547(3) 0.4844(4) -0.0510(3) 0.267(4) Uani 1 1 d DU . .
H18A_5 H 0.3769 0.5064 -0.0529 0.401 Uiso 1 1 calc R . .
H18B_5 H 0.3353 0.4893 -0.0512 0.401 Uiso 1 1 calc R . .
H18C_5 H 0.3521 0.4689 -0.0678 0.401 Uiso 1 1 calc R . .
C19_5 C 0.3575(3) 0.4918(4) 0.0053(4) 0.274(5) Uani 1 1 d DU . .
H19A_5 H 0.3794 0.5141 0.0027 0.411 Uiso 1 1 calc R . .
H19B_5 H 0.3576 0.4818 0.0250 0.411 Uiso 1 1 calc R . .
H19C_5 H 0.3376 0.4959 0.0043 0.411 Uiso 1 1 calc R . .
C20_5 C 0.43345(17) 0.50908(15) -0.15376(15) 0.0994(18) Uani 1 1 d DU . .
C21_5 C 0.4678(3) 0.5454(2) -0.1597(3) 0.152(4) Uani 1 1 d DU . .
H21A_5 H 0.4829 0.5422 -0.1739 0.228 Uiso 1 1 calc R . .
H21B_5 H 0.4803 0.5547 -0.1406 0.228 Uiso 1 1 calc R . .
H21C_5 H 0.4614 0.5620 -0.1682 0.228 Uiso 1 1 calc R . .
C22_5 C 0.4119(3) 0.4961(3) -0.1845(2) 0.142(3) Uani 1 1 d DU . .
H22A_5 H 0.4258 0.4921 -0.1996 0.213 Uiso 1 1 calc R . .
H22B_5 H 0.4068 0.5139 -0.1919 0.213 Uiso 1 1 calc R . .
H22C_5 H 0.3900 0.4742 -0.1809 0.213 Uiso 1 1 calc R . .
C23_5 C 0.4101(2) 0.5157(2) -0.1311(2) 0.114(2) Uani 1 1 d DU . .
H23A_5 H 0.4061 0.5341 -0.1390 0.172 Uiso 1 1 calc R . .
H23B_5 H 0.4220 0.5229 -0.1115 0.172 Uiso 1 1 calc R . .
H23C_5 H 0.3876 0.4941 -0.1286 0.172 Uiso 1 1 calc R . .
O1_5 O 0.47624(10) 0.44928(14) -0.03124(13) 0.1157(15) Uani 1 1 d DU . .
O2_5 O 0.46338(13) 0.40022(13) -0.11865(11) 0.1070(13) Uani 1 1 d DU . .
C24_5 C 0.4388(2) 0.3669(2) -0.1302(3) 0.148(3) Uani 1 1 d DU . .
H24A_5 H 0.4297 0.3699 -0.1496 0.178 Uiso 1 1 calc R . .
H24B_5 H 0.4189 0.3554 -0.1159 0.178 Uiso 1 1 calc R . .
C25_5 C 0.4547(3) 0.3427(3) -0.1350(2) 0.233(5) Uani 1 1 d DU D .
O3_5 O 0.4332(4) 0.3123(2) -0.1419(4) 0.320(6) Uani 1 1 d DU . .
N1_5 N 0.4898(2) 0.3583(3) -0.1293(4) 0.264(5) Uani 1 1 d DU . .
H1_5 H 0.5012 0.3795 -0.1216 0.316 Uiso 1 1 calc R D .
C26_5 C 0.5088(3) 0.3385(3) -0.1362(3) 0.353(4) Uani 1 1 d DU D .
H26_5 H 0.4918 0.3159 -0.1461 0.423 Uiso 1 1 calc R . .
C27_5 C 0.5159(3) 0.3304(4) -0.1037(3) 0.458(6) Uani 1 1 d DU . .
C28_5 C 0.5418(2) 0.3574(3) -0.15656(17) 0.389(4) Uani 1 1 d DU . .
H28A_5 H 0.5605 0.3776 -0.1456 0.467 Uiso 1 1 calc R D .
H28B_5 H 0.5504 0.3411 -0.1614 0.467 Uiso 1 1 calc R . .
C29_5 C 0.53301(16) 0.37006(16) -0.18622(13) 0.258(3) Uani 1 1 d DU D .
C30_5 C 0.55430(17) 0.40470(16) -0.19624(16) 0.177(3) Uani 1 1 d DU . .
H30_5 H 0.5737 0.4205 -0.1844 0.212 Uiso 1 1 calc R D .
C31_5 C 0.54724(16) 0.41625(17) -0.22359(14) 0.174(4) Uani 1 1 d DU D .
H31_5 H 0.5626 0.4393 -0.2306 0.209 Uiso 1 1 calc R . .
C32_5 C 0.51718(16) 0.39344(16) -0.24050(13) 0.256(3) Uani 1 1 d DU . .
C33_5 C 0.49510(15) 0.35908(15) -0.23025(14) 0.340(3) Uani 1 1 d DU D .
H33_5 H 0.4751 0.3435 -0.2417 0.408 Uiso 1 1 calc R . .
C34_5 C 0.5027(2) 0.34763(18) -0.20290(17) 0.375(5) Uani 1 1 d DU . .
H34_5 H 0.4873 0.3247 -0.1957 0.450 Uiso 1 1 calc R D .
Br_5 Br 0.50605(5) 0.40905(8) -0.27681(6) 0.4002(10) Uani 1 1 d D D .
O4_5 O 0.4934(4) 0.3314(6) -0.0852(3) 0.644(17) Uani 1 1 d DU D .
O5_5 O 0.54195(19) 0.3248(3) -0.1008(4) 0.547(16) Uani 1 1 d DU D .
C1_6 C 0.53830(12) 0.54571(14) 0.01381(11) 0.0904(17) Uani 1 1 d DU . .
C2_6 C 0.50263(13) 0.52935(16) 0.00559(13) 0.0909(17) Uani 1 1 d DU . .
C3_6 C 0.49183(14) 0.54797(13) -0.01283(13) 0.0864(16) Uani 1 1 d DU . .
H3_6 H 0.4678 0.5371 -0.0184 0.104 Uiso 1 1 calc R . .
C4_6 C 0.51475(12) 0.58225(13) -0.02369(14) 0.0848(15) Uani 1 1 d DU . .
C5_6 C 0.55045(12) 0.59725(14) -0.01522(12) 0.0832(15) Uani 1 1 d DU . .
H5_6 H 0.5668 0.6198 -0.0226 0.100 Uiso 1 1 calc R . .
C6_6 C 0.56234(13) 0.57977(14) 0.00364(13) 0.0870(15) Uani 1 1 d DU . .
C7_6 C 0.60238(16) 0.5978(2) 0.01242(17) 0.114(2) Uani 1 1 d DU . .
H7A_6 H 0.6064 0.6115 0.0311 0.137 Uiso 1 1 calc R . .
H7B_6 H 0.6084 0.5794 0.0167 0.137 Uiso 1 1 calc R . .
C8_6 C 0.62680(12) 0.62206(13) -0.01252(13) 0.0895(15) Uani 1 1 d DU . .
C9_6 C 0.63663(15) 0.65813(13) -0.01312(15) 0.0969(18) Uani 1 1 d DU . .
H9_6 H 0.6284 0.6667 0.0027 0.116 Uiso 1 1 calc R . .
C10_6 C 0.65769(11) 0.68197(13) -0.03559(11) 0.0841(15) Uani 1 1 d DU . .
C11_6 C 0.67058(13) 0.66899(13) -0.05838(14) 0.0892(15) Uani 1 1 d DU . .
H11_6 H 0.6854 0.6844 -0.0736 0.107 Uiso 1 1 calc R . .
C12_6 C 0.66157(12) 0.63302(13) -0.05886(12) 0.0895(15) Uani 1 1 d DU . .
C13_6 C 0.64001(14) 0.61026(14) -0.03622(13) 0.0974(16) Uani 1 1 d DU . .
C14_6 C 0.67503(16) 0.61861(18) -0.08462(15) 0.1004(17) Uani 1 1 d DU . .
H14A_6 H 0.6763 0.5982 -0.0770 0.120 Uiso 1 1 calc R . .
H14B_6 H 0.6990 0.6369 -0.0904 0.120 Uiso 1 1 calc R . .
C15_6 C 0.59904(19) 0.55083(17) -0.05353(17) 0.100(2) Uani 1 1 d DU . .
H15A_6 H 0.5954 0.5270 -0.0529 0.150 Uiso 1 1 calc R . .
H15B_6 H 0.6013 0.5586 -0.0745 0.150 Uiso 1 1 calc R . .
H15C_6 H 0.5790 0.5510 -0.0442 0.150 Uiso 1 1 calc R . .
C16_6 C 0.66592(14) 0.72111(15) -0.03554(16) 0.0956(18) Uani 1 1 d DU . .
C17_6 C 0.6848(3) 0.7408(2) -0.0638(2) 0.127(2) Uani 1 1 d DU . .
H17A_6 H 0.6894 0.7649 -0.0627 0.190 Uiso 1 1 calc R . .
H17B_6 H 0.6701 0.7292 -0.0815 0.190 Uiso 1 1 calc R . .
H17C_6 H 0.7070 0.7409 -0.0657 0.190 Uiso 1 1 calc R . .
C18_6 C 0.6889(2) 0.73925(19) -0.00685(19) 0.119(2) Uani 1 1 d DU . .
H18A_6 H 0.6758 0.7271 0.0113 0.178 Uiso 1 1 calc R . .
H18B_6 H 0.6946 0.7637 -0.0061 0.178 Uiso 1 1 calc R . .
H18C_6 H 0.7106 0.7382 -0.0079 0.178 Uiso 1 1 calc R . .
C19_6 C 0.63038(17) 0.7221(2) -0.0338(3) 0.123(3) Uani 1 1 d DU . .
H19A_6 H 0.6171 0.7091 -0.0159 0.184 Uiso 1 1 calc R . .
H19B_6 H 0.6165 0.7114 -0.0520 0.184 Uiso 1 1 calc R . .
H19C_6 H 0.6357 0.7465 -0.0323 0.184 Uiso 1 1 calc R . .
C20_6 C 0.50057(16) 0.60119(17) -0.04402(17) 0.105(2) Uani 1 1 d DU . .
C21_6 C 0.4817(3) 0.5781(2) -0.0717(2) 0.149(3) Uani 1 1 d DU . .
H21A_6 H 0.4727 0.5900 -0.0845 0.224 Uiso 1 1 calc R . .
H21B_6 H 0.4622 0.5556 -0.0649 0.224 Uiso 1 1 calc R . .
H21C_6 H 0.4982 0.5740 -0.0833 0.224 Uiso 1 1 calc R . .
C22_6 C 0.4739(3) 0.6067(3) -0.0244(3) 0.168(3) Uani 1 1 d DU . .
H22A_6 H 0.4644 0.6186 -0.0365 0.251 Uiso 1 1 calc R . .
H22B_6 H 0.4860 0.6209 -0.0066 0.251 Uiso 1 1 calc R . .
H22C_6 H 0.4547 0.5839 -0.0178 0.251 Uiso 1 1 calc R . .
C23_6 C 0.5299(2) 0.63858(19) -0.0537(3) 0.128(3) Uani 1 1 d DU . .
H23A_6 H 0.5196 0.6494 -0.0664 0.193 Uiso 1 1 calc R . .
H23B_6 H 0.5479 0.6368 -0.0652 0.193 Uiso 1 1 calc R . .
H23C_6 H 0.5404 0.6530 -0.0357 0.193 Uiso 1 1 calc R . .
O1_6 O 0.63167(14) 0.57495(13) -0.03661(16) 0.1339(18) Uani 1 1 d DU . .
O2_6 O 0.54941(13) 0.52680(16) 0.03245(12) 0.1217(17) Uani 1 1 d DU . .
C24_6 C 0.5491(3) 0.5344(3) 0.06487(18) 0.183(4) Uani 1 1 d DU . .
H24A_6 H 0.5282 0.5363 0.0695 0.219 Uiso 1 1 calc R . .
H24B_6 H 0.5701 0.5570 0.0698 0.219 Uiso 1 1 calc R . .
C25_6 C 0.5487(2) 0.5053(3) 0.0841(2) 0.255(5) Uani 1 1 d DU C .
O3_6 O 0.5542(3) 0.5084(4) 0.1107(2) 0.368(7) Uani 1 1 d DU . .
N1_6 N 0.5428(3) 0.4755(3) 0.0679(3) 0.258(4) Uani 1 1 d DU . .
H1_6 H 0.5427 0.4743 0.0481 0.309 Uiso 1 1 calc R C .
C26_6 C 0.5368(2) 0.4459(3) 0.0883(3) 0.356(6) Uani 1 1 d DU C .
H26_6 H 0.5406 0.4542 0.1097 0.427 Uiso 1 1 calc R A 1
C27_6 C 0.5665(3) 0.4383(3) 0.0787(4) 0.484(11) Uani 1 1 d DU . .
C28_6 C 0.50220(15) 0.4134(2) 0.0857(3) 0.285(5) Uani 1 1 d DU . .
H28A_6 H 0.4992 0.3979 0.1030 0.342 Uiso 1 1 calc R C .
H28B_6 H 0.5019 0.4010 0.0670 0.342 Uiso 1 1 calc R . .
C29_6 C 0.47104(13) 0.42022(16) 0.08510(16) 0.191(4) Uani 1 1 d DU C .
C30_6 C 0.46530(15) 0.43804(18) 0.10876(16) 0.169(3) Uani 1 1 d DU . .
H30_6 H 0.4812 0.4467 0.1252 0.203 Uiso 1 1 calc R C .
C31_6 C 0.43611(15) 0.44324(19) 0.10847(16) 0.203(4) Uani 1 1 d DU C .
H31_6 H 0.4325 0.4553 0.1246 0.243 Uiso 1 1 calc R . .
C32_6 C 0.41240(13) 0.43034(18) 0.08399(17) 0.204(4) Uani 1 1 d DU . .
C33_6 C 0.41804(15) 0.41254(19) 0.06016(17) 0.237(5) Uani 1 1 d DU C .
H33_6 H 0.4023 0.4041 0.0436 0.285 Uiso 1 1 calc R . .
C34_6 C 0.44685(17) 0.4072(2) 0.06089(17) 0.235(5) Uani 1 1 d DU . .
H34_6 H 0.4502 0.3947 0.0450 0.282 Uiso 1 1 calc R C .
Br_6 Br 0.37298(7) 0.43736(7) 0.08281(12) 0.2977(19) Uani 1 1 d D C .
O4_6 O 0.5590(6) 0.4070(4) 0.0734(9) 0.70(2) Uani 1 1 d DU C .
O5_6 O 0.59536(16) 0.4672(4) 0.0780(5) 0.593(18) Uani 1 1 d DU C .
C1_7 C 0.61481(10) 0.39803(11) 0.32038(12) 0.0712(13) Uani 1 1 d DU . .
C2_7 C 0.64434(13) 0.42413(13) 0.33644(11) 0.0760(14) Uani 1 1 d DU . .
C3_7 C 0.64645(12) 0.41942(12) 0.36784(11) 0.0744(14) Uani 1 1 d DU . .
H3_7 H 0.6658 0.4371 0.3787 0.089 Uiso 1 1 calc R . .
C4_7 C 0.62127(12) 0.38982(12) 0.38373(12) 0.0780(13) Uani 1 1 d DU . .
C5_7 C 0.59236(12) 0.36428(13) 0.36652(11) 0.0749(14) Uani 1 1 d DU . .
H5_7 H 0.5748 0.3441 0.3766 0.090 Uiso 1 1 calc R . .
C6_7 C 0.58867(12) 0.36761(13) 0.33502(12) 0.0782(15) Uani 1 1 d DU . .
C7_7 C 0.55629(13) 0.34006(14) 0.31644(14) 0.0794(15) Uani 1 1 d DU . .
H7A_7 H 0.5638 0.3396 0.2955 0.095 Uiso 1 1 calc R . .
H7B_7 H 0.5386 0.3476 0.3157 0.095 Uiso 1 1 calc R . .
C8_7 C 0.53901(11) 0.30221(13) 0.32992(11) 0.0769(14) Uani 1 1 d DU . .
C9_7 C 0.51343(12) 0.29149(12) 0.35311(13) 0.0772(14) Uani 1 1 d DU . .
H9_7 H 0.5066 0.3075 0.3600 0.093 Uiso 1 1 calc R . .
C10_7 C 0.49778(11) 0.25780(12) 0.36640(12) 0.0768(13) Uani 1 1 d DU . .
C11_7 C 0.50725(10) 0.23386(12) 0.35444(13) 0.0742(14) Uani 1 1 d DU . .
H11_7 H 0.4961 0.2106 0.3620 0.089 Uiso 1 1 calc R . .
C12_7 C 0.53276(11) 0.24371(12) 0.33157(11) 0.0773(14) Uani 1 1 d DU . .
C13_7 C 0.54842(12) 0.27768(12) 0.31938(12) 0.0761(13) Uani 1 1 d DU . .
C14_7 C 0.54399(13) 0.21772(16) 0.31847(16) 0.0840(16) Uani 1 1 d DU . .
H14A_7 H 0.5505 0.2233 0.2970 0.101 Uiso 1 1 calc R . .
H14B_7 H 0.5240 0.1935 0.3196 0.101 Uiso 1 1 calc R . .
C15_7 C 0.60994(14) 0.30566(19) 0.3054(2) 0.109(2) Uani 1 1 d DU . .
H15A_7 H 0.6248 0.3113 0.2875 0.163 Uiso 1 1 calc R . .
H15B_7 H 0.6145 0.2909 0.3190 0.163 Uiso 1 1 calc R . .
H15C_7 H 0.6152 0.3274 0.3158 0.163 Uiso 1 1 calc R . .
C16_7 C 0.47285(14) 0.24862(16) 0.39385(15) 0.0930(16) Uani 1 1 d DU . .
C17_7 C 0.44407(16) 0.25775(19) 0.3883(2) 0.1019(19) Uani 1 1 d DU . .
H17A_7 H 0.4288 0.2512 0.4060 0.153 Uiso 1 1 calc R . .
H17B_7 H 0.4303 0.2450 0.3706 0.153 Uiso 1 1 calc R . .
H17C_7 H 0.4547 0.2830 0.3848 0.153 Uiso 1 1 calc R . .
C18_7 C 0.4966(3) 0.2739(3) 0.4223(2) 0.156(4) Uani 1 1 d DU . .
H18A_7 H 0.4818 0.2689 0.4401 0.234 Uiso 1 1 calc R . .
H18B_7 H 0.5066 0.2985 0.4166 0.234 Uiso 1 1 calc R . .
H18C_7 H 0.5156 0.2691 0.4268 0.234 Uiso 1 1 calc R . .
C19_7 C 0.4582(2) 0.2112(2) 0.4065(3) 0.137(3) Uani 1 1 d DU . .
H19A_7 H 0.4426 0.2077 0.4235 0.205 Uiso 1 1 calc R . .
H19B_7 H 0.4776 0.2081 0.4134 0.205 Uiso 1 1 calc R . .
H19C_7 H 0.4451 0.1941 0.3906 0.205 Uiso 1 1 calc R . .
C20_7 C 0.62533(14) 0.38640(15) 0.41886(13) 0.0823(15) Uani 1 1 d DU . .
C21_7 C 0.59306(19) 0.35338(19) 0.43175(19) 0.105(2) Uani 1 1 d DU . .
H21A_7 H 0.5961 0.3520 0.4535 0.158 Uiso 1 1 calc R . .
H21B_7 H 0.5908 0.3325 0.4219 0.158 Uiso 1 1 calc R . .
H21C_7 H 0.5719 0.3548 0.4280 0.158 Uiso 1 1 calc R . .
C22_7 C 0.6288(2) 0.41980(18) 0.4346(2) 0.107(2) Uani 1 1 d DU . .
H22A_7 H 0.6313 0.4181 0.4565 0.161 Uiso 1 1 calc R . .
H22B_7 H 0.6079 0.4215 0.4305 0.161 Uiso 1 1 calc R . .
H22C_7 H 0.6495 0.4407 0.4268 0.161 Uiso 1 1 calc R . .
C23_7 C 0.65909(17) 0.38399(19) 0.4230(2) 0.1019(19) Uani 1 1 d DU . .
H23A_7 H 0.6628 0.3819 0.4445 0.153 Uiso 1 1 calc R . .
H23B_7 H 0.6792 0.4051 0.4149 0.153 Uiso 1 1 calc R . .
H23C_7 H 0.6565 0.3634 0.4122 0.153 Uiso 1 1 calc R . .
O1_7 O 0.57361(11) 0.28719(14) 0.29642(11) 0.1060(15) Uani 1 1 d DU . .
O2_7 O 0.61146(11) 0.40191(11) 0.28889(11) 0.0941(12) Uani 1 1 d DU . .
C24_7 C 0.59752(19) 0.4234(2) 0.2819(2) 0.120(2) Uani 1 1 d DU . .
H24A_7 H 0.6065 0.4429 0.2966 0.144 Uiso 1 1 calc R . .
H24B_7 H 0.5717 0.4097 0.2841 0.144 Uiso 1 1 calc R . .
C25_7 C 0.6065(2) 0.4384(2) 0.2500(2) 0.168(3) Uani 1 1 d DU C .
O3_7 O 0.5911(2) 0.4534(3) 0.2390(3) 0.259(4) Uani 1 1 d DU . .
N1_7 N 0.6298(3) 0.4326(3) 0.23443(19) 0.196(4) Uani 1 1 d DU . .
H1_7 H 0.6384 0.4194 0.2404 0.236 Uiso 1 1 calc R C .
C26_7 C 0.6384(3) 0.4532(3) 0.2048(2) 0.375(9) Uani 1 1 d DU C .
H26_7 H 0.6240 0.4649 0.2043 0.450 Uiso 1 1 calc R . .
C28_7 C 0.6773(3) 0.4826(2) 0.20403(17) 0.458(9) Uani 1 1 d DU . .
H28A_7 H 0.6800 0.4983 0.1871 0.550 Uiso 1 1 calc R C .
H28B_7 H 0.6913 0.4714 0.1989 0.550 Uiso 1 1 calc R . .
C27_7 C 0.6251(4) 0.4264(4) 0.1799(3) 0.389(8) Uani 1 1 d DU . .
C29_7 C 0.69456(15) 0.50596(16) 0.23209(13) 0.261(4) Uani 1 1 d DU C .
C30_7 C 0.72305(17) 0.5053(2) 0.24640(18) 0.274(5) Uani 1 1 d DU . .
H30_7 H 0.7305 0.4898 0.2393 0.328 Uiso 1 1 calc R C .
C31_7 C 0.74014(16) 0.52730(18) 0.27077(17) 0.291(5) Uani 1 1 d DU C .
H31_7 H 0.7601 0.5278 0.2793 0.350 Uiso 1 1 calc R . .
C32_7 C 0.72779(16) 0.54905(16) 0.28297(13) 0.271(4) Uani 1 1 d DU . .
C33_7 C 0.69887(14) 0.54861(15) 0.27040(14) 0.284(3) Uani 1 1 d DU C .
H33_7 H 0.6907 0.5632 0.2783 0.340 Uiso 1 1 calc R . .
C34_7 C 0.68132(19) 0.5259(2) 0.24536(18) 0.321(5) Uani 1 1 d DU . .
H34_7 H 0.6605 0.5243 0.2377 0.385 Uiso 1 1 calc R C .
Br_7 Br 0.75106(4) 0.57681(4) 0.31780(5) 0.1711(7) Uani 1 1 d D C .
O4_7 O 0.6385(2) 0.4065(4) 0.1768(3) 0.75(2) Uani 1 1 d DU C .
O5_7 O 0.6017(4) 0.4241(5) 0.1595(3) 0.567(18) Uani 1 1 d DU C .
C1_8 C 0.55159(11) 0.28959(12) -0.28701(12) 0.0796(14) Uani 1 1 d DU . .
C2_8 C 0.54784(13) 0.25992(13) -0.30309(12) 0.0802(15) Uani 1 1 d DU . .
C3_8 C 0.55478(13) 0.26412(13) -0.33424(12) 0.0837(16) Uani 1 1 d DU . .
H3_8 H 0.5526 0.2448 -0.3456 0.100 Uiso 1 1 calc R . .
C4_8 C 0.56491(13) 0.29600(12) -0.34929(12) 0.0772(13) Uani 1 1 d DU B .
C5_8 C 0.56864(12) 0.32558(13) -0.33220(11) 0.0787(14) Uani 1 1 d DU . .
H5_8 H 0.5759 0.3473 -0.3420 0.094 Uiso 1 1 calc R . .
C6_8 C 0.56146(13) 0.32218(12) -0.30058(11) 0.0740(13) Uani 1 1 d DU . .
C7_8 C 0.56560(17) 0.35353(14) -0.28196(15) 0.0940(16) Uani 1 1 d DU . .
H7A_8 H 0.5424 0.3517 -0.2801 0.113 Uiso 1 1 calc R . .
H7B_8 H 0.5735 0.3519 -0.2614 0.113 Uiso 1 1 calc R . .
C8_8 C 0.59112(13) 0.38921(12) -0.29497(11) 0.0836(14) Uani 1 1 d DU . .
C9_8 C 0.57898(13) 0.40354(11) -0.31799(12) 0.0763(14) Uani 1 1 d DU . .
H9_8 H 0.5551 0.3909 -0.3238 0.092 Uiso 1 1 calc R . .
C10_8 C 0.60181(11) 0.43632(11) -0.33245(11) 0.0736(13) Uani 1 1 d DU . .
C11_8 C 0.63683(12) 0.45537(14) -0.32136(13) 0.0818(15) Uani 1 1 d DU . .
H11_8 H 0.6521 0.4778 -0.3296 0.098 Uiso 1 1 calc R . .
C12_8 C 0.64993(12) 0.44218(12) -0.29832(11) 0.0823(13) Uani 1 1 d DU . .
C13_8 C 0.62654(12) 0.40914(13) -0.28560(12) 0.0825(13) Uani 1 1 d DU . .
C14_8 C 0.68890(15) 0.46369(17) -0.28836(16) 0.0956(17) Uani 1 1 d DU . .
H14A_8 H 0.6902 0.4617 -0.2662 0.115 Uiso 1 1 calc R . .
H14B_8 H 0.6979 0.4887 -0.2932 0.115 Uiso 1 1 calc R . .
C15_8 C 0.65040(18) 0.37183(19) -0.2727(2) 0.110(2) Uani 1 1 d DU . .
H15A_8 H 0.6597 0.3650 -0.2555 0.165 Uiso 1 1 calc R . .
H15B_8 H 0.6684 0.3826 -0.2883 0.165 Uiso 1 1 calc R . .
H15C_8 H 0.6299 0.3511 -0.2809 0.165 Uiso 1 1 calc R . .
C16_8 C 0.58986(14) 0.45008(14) -0.35953(14) 0.0824(15) Uani 1 1 d DU . .
C17_8 C 0.59712(16) 0.48772(15) -0.35398(18) 0.0901(17) Uani 1 1 d DU . .
H17A_8 H 0.5889 0.4954 -0.3713 0.135 Uiso 1 1 calc R . .
H17B_8 H 0.6223 0.5035 -0.3513 0.135 Uiso 1 1 calc R . .
H17C_8 H 0.5848 0.4881 -0.3357 0.135 Uiso 1 1 calc R . .
C18_8 C 0.55091(18) 0.4263(2) -0.3684(2) 0.112(2) Uani 1 1 d DU . .
H18A_8 H 0.5459 0.4022 -0.3709 0.169 Uiso 1 1 calc R . .
H18B_8 H 0.5463 0.4346 -0.3874 0.169 Uiso 1 1 calc R . .
H18C_8 H 0.5359 0.4272 -0.3525 0.169 Uiso 1 1 calc R . .
C19_8 C 0.61256(18) 0.45108(19) -0.38761(17) 0.0998(17) Uani 1 1 d DU . .
H19A_8 H 0.6088 0.4275 -0.3914 0.150 Uiso 1 1 calc R . .
H19B_8 H 0.6374 0.4671 -0.3834 0.150 Uiso 1 1 calc R . .
H19C_8 H 0.6056 0.4592 -0.4055 0.150 Uiso 1 1 calc R . .
C20_8 C 0.57275(11) 0.30119(11) -0.38406(12) 0.0879(15) Uani 1 1 d DU . .
C21_8 C 0.5732(3) 0.2678(2) -0.3987(3) 0.096(3) Uani 0.621(9) 1 d PDU B 1
H21A_8 H 0.5908 0.2642 -0.3883 0.144 Uiso 0.621(9) 1 calc PR B 1
H21B_8 H 0.5791 0.2722 -0.4202 0.144 Uiso 0.621(9) 1 calc PR B 1
H21C_8 H 0.5501 0.2470 -0.3964 0.144 Uiso 0.621(9) 1 calc PR B 1
C22_8 C 0.6109(3) 0.3324(3) -0.3882(4) 0.114(4) Uani 0.621(9) 1 d PDU B 1
H22A_8 H 0.6273 0.3272 -0.3775 0.171 Uiso 0.621(9) 1 calc PR B 1
H22B_8 H 0.6126 0.3538 -0.3799 0.171 Uiso 0.621(9) 1 calc PR B 1
H22C_8 H 0.6168 0.3357 -0.4097 0.171 Uiso 0.621(9) 1 calc PR B 1
C23_8 C 0.5451(3) 0.3063(4) -0.4008(3) 0.128(3) Uani 0.621(9) 1 d PDU B 1
H23A_8 H 0.5503 0.3090 -0.4225 0.192 Uiso 0.621(9) 1 calc PR B 1
H23B_8 H 0.5454 0.3273 -0.3932 0.192 Uiso 0.621(9) 1 calc PR B 1
H23C_8 H 0.5219 0.2859 -0.3975 0.192 Uiso 0.621(9) 1 calc PR B 1
C35_8 C 0.5390(2) 0.2742(3) -0.4018(3) 0.104(5) Uani 0.379(9) 1 d PDU B 2
H35A_8 H 0.5315 0.2505 -0.3947 0.157 Uiso 0.379(9) 1 calc PR B 2
H35B_8 H 0.5443 0.2759 -0.4235 0.157 Uiso 0.379(9) 1 calc PR B 2
H35C_8 H 0.5203 0.2796 -0.3984 0.157 Uiso 0.379(9) 1 calc PR B 2
C36_8 C 0.5841(4) 0.33853(18) -0.3968(3) 0.112(5) Uani 0.379(9) 1 d PDU B 2
H36A_8 H 0.5656 0.3442 -0.3928 0.168 Uiso 0.379(9) 1 calc PR B 2
H36B_8 H 0.5878 0.3388 -0.4187 0.168 Uiso 0.379(9) 1 calc PR B 2
H36C_8 H 0.6058 0.3559 -0.3870 0.168 Uiso 0.379(9) 1 calc PR B 2
C37_8 C 0.60230(19) 0.2923(3) -0.3911(4) 0.092(4) Uani 0.379(9) 1 d PDU B 2
H37A_8 H 0.5951 0.2687 -0.3839 0.138 Uiso 0.379(9) 1 calc PR B 2
H37B_8 H 0.6240 0.3093 -0.3809 0.138 Uiso 0.379(9) 1 calc PR B 2
H37C_8 H 0.6063 0.2935 -0.4130 0.138 Uiso 0.379(9) 1 calc PR B 2
C24_8 C 0.5123(2) 0.2794(2) -0.24482(19) 0.130(2) Uani 1 1 d DU . .
H24A_8 H 0.4939 0.2637 -0.2592 0.156 Uiso 1 1 calc R . .
H24B_8 H 0.5121 0.3017 -0.2438 0.156 Uiso 1 1 calc R . .
C25_8 C 0.5045(2) 0.26195(18) -0.2129(2) 0.149(3) Uani 1 1 d DU D .
O1_8 O 0.64013(13) 0.39702(13) -0.26256(10) 0.1072(12) Uani 1 1 d DU . .
O2_8 O 0.54554(12) 0.28581(11) -0.25500(10) 0.0947(12) Uani 1 1 d DU . .
O3_8 O 0.4761(2) 0.2560(2) -0.2016(2) 0.247(3) Uani 1 1 d DU . .
N1_8 N 0.5288(3) 0.2555(2) -0.20067(17) 0.160(2) Uani 1 1 d DU . .
H1_8 H 0.5489 0.2631 -0.2098 0.193 Uiso 1 1 calc R D .
C26_8 C 0.5216(3) 0.2354(2) -0.17127(19) 0.196(4) Uani 1 1 d DU D .
H26_8 H 0.4981 0.2299 -0.1637 0.235 Uiso 1 1 calc R . .
C27_8 C 0.54910(16) 0.2572(3) -0.1473(2) 0.336(11) Uani 1 1 d DU . .
C28_8 C 0.5213(2) 0.20050(18) -0.17635(15) 0.162(4) Uani 1 1 d DU . .
H28A_8 H 0.5458 0.2060 -0.1787 0.194 Uiso 1 1 calc R D .
H28B_8 H 0.5120 0.1862 -0.1578 0.194 Uiso 1 1 calc R . .
C29_8 C 0.50002(14) 0.17762(13) -0.20346(11) 0.115(2) Uani 1 1 d DU D .
C30_8 C 0.51553(14) 0.16469(16) -0.22370(13) 0.118(2) Uani 1 1 d DU . .
H30_8 H 0.5391 0.1704 -0.2208 0.142 Uiso 1 1 calc R D .
C31_8 C 0.49648(12) 0.14357(16) -0.24803(12) 0.115(2) Uani 1 1 d DU D .
H31_8 H 0.5074 0.1352 -0.2615 0.138 Uiso 1 1 calc R . .
C32_8 C 0.46118(13) 0.13447(15) -0.25282(12) 0.1077(19) Uani 1 1 d DU . .
C33_8 C 0.44581(14) 0.14802(15) -0.23312(12) 0.119(2) Uani 1 1 d DU D .
H33_8 H 0.4224 0.1429 -0.2364 0.143 Uiso 1 1 calc R . .
C34_8 C 0.46518(14) 0.16923(17) -0.20858(14) 0.124(2) Uani 1 1 d DU . .
H34_8 H 0.4545 0.1780 -0.1953 0.149 Uiso 1 1 calc R D .
Br_8 Br 0.43645(5) 0.10762(4) -0.28749(4) 0.1550(6) Uani 1 1 d D D .
O4_8 O 0.5514(6) 0.2412(5) -0.1237(3) 0.356(11) Uani 1 1 d DU D .
O5_8 O 0.5674(8) 0.2903(3) -0.1501(3) 0.50(2) Uani 1 1 d DU D .
K1_9 K 0.5770(3) 0.4745(4) 0.1646(7) 0.727(16) Uani 0.766(7) 1 d P C 1
K2_9 K 0.5593(4) 0.4749(3) 0.2022(3) 0.166(5) Uani 0.234(7) 1 d P C 2
K1_10 K 0.4205(4) 0.2420(3) -0.1246(3) 0.476(6) Uani 0.626(8) 1 d P D 1
K2_10 K 0.4272(3) 0.2382(3) -0.1534(3) 0.214(4) Uani 0.374(8) 1 d P D 2
C_11 C 0.5344(4) 0.4587(4) 0.2980(3) 0.171(5) Uiso 1 1 d DU C .
O_11 O 0.5329(3) 0.4555(4) 0.2655(3) 0.250(6) Uiso 1 1 d DU . .
C_12 C 0.2880(7) 0.2293(7) -0.0751(10) 0.347(18) Uiso 1 1 d DU . .
O_12 O 0.2963(10) 0.2014(5) -0.0808(11) 0.51(2) Uiso 1 1 d DU . .
C_13 C 0.6611(9) 0.4488(7) 0.5277(10) 0.348(18) Uiso 1 1 d DU . .
O_13 O 0.6325(11) 0.4122(8) 0.5317(10) 0.49(2) Uiso 1 1 d DU . .
C_14 C 0.3490(9) 0.2980(9) -0.1569(11) 0.42(3) Uiso 1 1 d DU . .
O_14 O 0.3574(9) 0.2738(9) -0.1408(7) 0.391(14) Uiso 1 1 d DU . .
C_15 C 0.4738(8) 0.3196(9) 0.0658(5) 0.299(13) Uiso 1 1 d DU . .
O_15 O 0.4552(5) 0.3044(5) 0.0369(5) 0.364(12) Uiso 1 1 d DU . .
C_16 C 0.6005(3) 0.2586(8) -0.1945(4) 0.38(2) Uiso 1 1 d DU . .
O_16 O 0.6374(5) 0.2654(7) -0.1955(7) 0.368(13) Uiso 1 1 d DU . .
C_17 C 0.5443(6) 0.2688(10) 0.4984(8) 0.333(17) Uiso 1 1 d DU . .
O_17 O 0.57906(19) 0.2893(2) 0.5129(6) 0.361(12) Uiso 1 1 d DU . .
O_1001 O 0.5151(13) 0.4340(14) 0.0075(12) 0.51(2) Uiso 1 1 d . . .
O_1002 O 0.56327(15) 0.2971(3) -0.0585(3) 0.46(2) Uiso 1 1 d D . .
O_1003 O 0.4825(3) 0.2267(2) 0.1350(8) 0.47(2) Uiso 1 1 d D . .
O_1004 O 0.4890(3) 0.28819(18) 0.1492(2) 0.46(2) Uiso 1 1 d D . .
O_1005 O 0.5664(4) 0.3419(3) 0.5178(8) 0.371(12) Uiso 1 1 d D . .
O_1006 O 0.5828(11) 0.4448(11) -0.0795(10) 0.445(18) Uiso 1 1 d . . .
O_1007 O 0.6771(5) 0.4094(8) 0.2238(4) 0.377(13) Uiso 1 1 d D . .
O1_1008 O 0.4410(7) 0.2086(7) 0.0356(6) 0.257(10) Uiso 0.66(2) 1 d P E 1
O2_1008 O 0.4471(8) 0.2293(9) 0.0710(7) 0.186(12) Uiso 0.34(2) 1 d P E 2
O1_1009 O 0.3914(7) 0.1853(7) -0.2063(6) 0.175(10) Uiso 0.36(2) 1 d P F 1
O2_1009 O 0.3633(15) 0.1223(15) -0.2032(12) 0.40(2) Uiso 0.64(2) 1 d P F 2

loop_
_atom_site_aniso_label
_atom_site_aniso_U_11
_atom_site_aniso_U_22
_atom_site_aniso_U_33
_atom_site_aniso_U_23
_atom_site_aniso_U_13
_atom_site_aniso_U_12
C1_1 0.076(2) 0.064(2) 0.079(3) 0.004(2) -0.010(2) 0.032(2)
C2_1 0.085(3) 0.078(3) 0.065(3) 0.000(2) -0.006(2) 0.036(2)
C3_1 0.080(3) 0.112(4) 0.065(3) 0.001(3) 0.001(2) 0.047(3)
C4_1 0.086(2) 0.104(3) 0.063(3) 0.003(2) 0.004(2) 0.053(2)
C5_1 0.075(2) 0.097(3) 0.076(3) 0.014(3) -0.009(2) 0.042(2)
C6_1 0.081(3) 0.070(3) 0.075(3) 0.002(2) -0.004(2) 0.035(2)
C7_1 0.089(3) 0.069(3) 0.079(3) 0.010(2) -0.012(2) 0.022(3)
C8_1 0.078(2) 0.070(3) 0.075(3) 0.017(2) -0.003(2) 0.035(2)
C9_1 0.095(3) 0.070(3) 0.079(3) 0.010(2) 0.000(2) 0.045(2)
C10_1 0.091(2) 0.060(2) 0.078(3) 0.009(2) 0.001(2) 0.039(2)
C11_1 0.091(3) 0.069(2) 0.072(3) 0.013(2) -0.001(2) 0.048(2)
C12_1 0.086(3) 0.067(2) 0.066(3) 0.008(2) 0.000(2) 0.040(2)
C13_1 0.082(2) 0.068(2) 0.070(3) 0.0220(19) 0.010(2) 0.040(2)
C14_1 0.115(3) 0.082(2) 0.067(3) 0.007(2) 0.005(3) 0.062(2)
C15_1 0.102(3) 0.111(3) 0.103(4) 0.032(3) -0.007(3) 0.066(3)
C16_1 0.120(3) 0.109(3) 0.089(3) -0.005(3) -0.020(3) 0.080(2)
C17_1 0.108(3) 0.115(3) 0.108(4) -0.006(3) 0.003(3) 0.076(3)
C18_1 0.182(5) 0.132(4) 0.113(4) 0.029(3) -0.001(4) 0.119(3)
C19_1 0.164(4) 0.131(4) 0.099(4) -0.022(3) -0.024(4) 0.109(3)
C20_1 0.081(3) 0.152(5) 0.088(4) 0.013(3) 0.007(3) 0.059(3)
C21_1 0.095(5) 0.222(8) 0.103(4) 0.031(5) 0.021(4) 0.031(6)
C22_1 0.122(5) 0.171(5) 0.273(14) -0.049(6) 0.009(7) 0.090(4)
C23_1 0.082(4) 0.124(5) 0.124(5) 0.000(4) 0.008(4) 0.035(4)
C24_1 0.114(4) 0.076(3) 0.137(6) 0.005(4) -0.050(4) 0.010(3)
C25_1 0.083(4) 0.135(5) 0.173(8) 0.035(6) -0.024(5) -0.008(3)
O1_1 0.0790(18) 0.0779(19) 0.097(2) 0.0218(17) 0.0113(18) 0.0397(16)
O2_1 0.0667(19) 0.081(2) 0.102(3) 0.021(2) -0.0079(19) 0.0109(18)
O3_1 0.172(6) 0.135(4) 0.327(12) 0.056(6) -0.123(7) -0.027(5)
N1_1 0.096(3) 0.205(6) 0.165(7) 0.013(6) -0.012(4) 0.046(4)
C26_1 0.090(4) 0.346(12) 0.295(7) 0.080(7) 0.010(6) 0.073(6)
C27_1 0.144(6) 0.551(18) 0.402(9) 0.102(10) 0.113(8) 0.137(9)
C28_1 0.152(6) 0.420(13) 0.344(9) 0.088(6) -0.007(6) 0.175(8)
C29_1 0.116(5) 0.244(7) 0.244(7) 0.034(5) -0.074(4) 0.080(5)
C30_1 0.109(6) 0.147(5) 0.250(9) 0.054(6) -0.077(5) 0.000(5)
C31_1 0.184(8) 0.113(5) 0.200(8) 0.000(5) -0.105(5) 0.014(5)
C32_1 0.119(4) 0.121(4) 0.161(6) -0.004(4) -0.072(4) 0.050(4)
C33_1 0.111(4) 0.139(5) 0.230(8) -0.019(5) -0.076(4) 0.067(4)
C34_1 0.124(5) 0.172(5) 0.239(8) -0.027(5) -0.073(4) 0.093(4)
Br_1 0.286(2) 0.2155(17) 0.1279(11) -0.0202(11) -0.0632(13) 0.1247(16)
O4_1 0.220(8) 0.79(2) 0.74(4) -0.296(16) -0.066(13) 0.276(10)
O5_1 0.235(16) 0.66(3) 0.285(10) 0.087(18) 0.027(14) 0.056(17)
C1_2 0.078(2) 0.069(2) 0.069(3) -0.003(2) 0.003(2) 0.035(2)
C2_2 0.080(2) 0.078(2) 0.068(3) 0.006(2) -0.001(2) 0.043(2)
C3_2 0.077(2) 0.088(3) 0.083(3) 0.010(2) -0.003(2) 0.052(2)
C4_2 0.072(2) 0.089(3) 0.095(4) 0.016(3) -0.004(2) 0.045(2)
C5_2 0.080(3) 0.066(3) 0.102(4) -0.006(3) 0.001(3) 0.033(2)
C6_2 0.080(3) 0.067(2) 0.089(3) -0.002(2) 0.001(3) 0.036(2)
C7_2 0.091(3) 0.077(3) 0.104(4) -0.009(3) 0.014(3) 0.043(2)
C8_2 0.092(3) 0.068(2) 0.110(4) -0.010(2) 0.001(3) 0.048(2)
C9_2 0.090(3) 0.073(3) 0.107(4) -0.009(3) -0.005(3) 0.040(2)
C10_2 0.079(2) 0.060(2) 0.117(4) -0.021(2) -0.011(3) 0.040(2)
C11_2 0.081(3) 0.070(2) 0.090(3) -0.007(2) 0.005(2) 0.043(2)
C12_2 0.078(2) 0.064(2) 0.100(3) -0.025(2) 0.000(2) 0.040(2)
C13_2 0.066(2) 0.069(2) 0.100(3) -0.017(2) 0.005(2) 0.0421(18)
C14_2 0.082(3) 0.071(3) 0.105(4) -0.026(2) -0.004(3) 0.045(2)
C15_2 0.132(5) 0.057(3) 0.142(6) -0.022(3) 0.006(5) 0.040(3)
C16_2 0.078(3) 0.072(3) 0.151(5) -0.021(3) -0.015(3) 0.036(2)
C17_2 0.120(5) 0.072(3) 0.171(7) -0.005(4) -0.004(5) 0.037(3)
C18_2 0.155(7) 0.122(7) 0.274(7) 0.040(7) -0.127(6) -0.008(6)
C19_2 0.095(5) 0.151(6) 0.380(9) -0.116(8) 0.064(6) 0.025(5)
C20_2 0.076(3) 0.116(4) 0.115(4) 0.020(3) 0.010(3) 0.051(3)
C21_2 0.091(5) 0.128(6) 0.177(7) 0.009(5) 0.000(5) 0.010(5)
C22_2 0.101(3) 0.137(4) 0.128(5) 0.038(4) 0.036(4) 0.075(3)
C23_2 0.127(4) 0.148(4) 0.127(4) 0.051(4) 0.048(3) 0.101(3)
O1_2 0.082(2) 0.0658(18) 0.114(3) -0.0200(19) 0.007(2) 0.0319(16)
O2_2 0.092(2) 0.085(2) 0.098(2) 0.0089(19) 0.0218(19) 0.0493(17)
C24_2 0.146(4) 0.098(4) 0.106(4) 0.005(3) 0.045(4) 0.067(3)
C25_2 0.158(5) 0.123(5) 0.151(5) 0.027(4) 0.081(4) 0.075(4)
O3_2 0.265(6) 0.144(5) 0.163(4) 0.033(4) 0.119(4) 0.104(5)
N1_2 0.145(4) 0.125(4) 0.188(6) 0.033(4) 0.069(4) 0.066(3)
C26_2 0.153(4) 0.158(5) 0.334(14) 0.099(8) 0.114(6) 0.063(4)
C27_2 0.149(5) 0.198(9) 0.315(13) 0.072(10) 0.056(8) 0.055(6)
C28_2 0.145(5) 0.149(5) 0.49(2) 0.074(10) 0.094(8) 0.042(5)
C29_2 0.157(5) 0.113(6) 0.309(10) 0.075(6) 0.075(5) 0.047(4)
C30_2 0.159(5) 0.109(6) 0.277(10) 0.017(6) -0.016(7) 0.051(5)
C31_2 0.164(5) 0.084(4) 0.147(5) 0.040(4) 0.026(5) 0.047(4)
C32_2 0.169(5) 0.088(4) 0.136(5) 0.052(3) 0.041(4) 0.065(4)
C33_2 0.230(5) 0.104(4) 0.136(5) 0.052(3) 0.056(5) 0.094(4)
C34_2 0.243(6) 0.125(5) 0.205(7) 0.086(4) 0.104(5) 0.116(5)
Br_2 0.1939(11) 0.1444(8) 0.1820(13) 0.0532(8) 0.0294(10) 0.1049(8)
O4_2 0.47(2) 0.39(2) 0.469(17) 0.196(16) -0.008(13) 0.210(18)
O5_2 0.189(7) 0.42(3) 0.72(3) 0.19(2) 0.176(12) 0.132(11)
C1_3 0.055(2) 0.090(3) 0.101(4) 0.017(3) -0.001(2) 0.031(2)
C2_3 0.052(2) 0.080(3) 0.100(4) 0.005(3) -0.009(2) 0.027(2)
C3_3 0.067(3) 0.080(3) 0.095(4) 0.004(3) -0.008(2) 0.034(2)
C4_3 0.073(3) 0.094(3) 0.095(4) -0.018(3) -0.017(3) 0.044(2)
C5_3 0.075(3) 0.107(3) 0.079(3) 0.012(3) -0.007(3) 0.033(3)
C6_3 0.072(3) 0.102(3) 0.085(3) 0.024(3) 0.012(2) 0.038(2)
C7_3 0.094(3) 0.114(4) 0.104(4) 0.050(3) -0.001(3) 0.033(3)
C8_3 0.075(3) 0.111(4) 0.083(3) 0.030(3) 0.005(2) 0.035(3)
C9_3 0.088(3) 0.129(4) 0.078(3) 0.027(3) 0.014(2) 0.062(3)
C10_3 0.080(3) 0.106(3) 0.060(3) 0.022(2) 0.012(2) 0.047(2)
C11_3 0.095(3) 0.113(3) 0.061(3) 0.025(2) 0.016(2) 0.062(3)
C12_3 0.104(3) 0.088(3) 0.076(3) 0.018(2) 0.006(3) 0.049(3)
C13_3 0.092(3) 0.080(3) 0.073(3) 0.022(2) 0.018(3) 0.023(3)
C14_3 0.117(3) 0.089(3) 0.070(3) 0.028(2) 0.015(3) 0.054(3)
C15_3 0.135(5) 0.112(4) 0.070(3) 0.013(3) 0.001(3) 0.057(4)
C16_3 0.131(3) 0.147(4) 0.056(3) 0.003(2) 0.011(3) 0.095(3)
C17_3 0.146(4) 0.202(5) 0.059(3) 0.007(3) 0.002(3) 0.123(4)
C18_3 0.185(4) 0.225(6) 0.079(4) 0.020(4) 0.025(4) 0.159(4)
C19_3 0.122(4) 0.144(5) 0.102(5) -0.031(4) -0.018(4) 0.075(3)
C20_3 0.128(4) 0.110(4) 0.104(4) -0.010(3) -0.042(4) 0.037(4)
C21_3 0.091(4) 0.162(9) 0.62(3) 0.106(11) -0.115(8) -0.017(5)
C22_3 0.186(8) 0.087(4) 0.143(6) -0.021(4) -0.042(6) 0.031(5)
C23_3 0.587(19) 0.166(9) 0.117(6) -0.076(6) 0.022(11) 0.072(15)
O1_3 0.134(4) 0.098(3) 0.077(2) 0.013(2) 0.001(2) 0.039(3)
O2_3 0.091(3) 0.078(2) 0.176(5) 0.025(3) -0.044(3) 0.010(2)
C24_3 0.091(5) 0.187(10) 0.274(9) 0.106(7) 0.003(6) 0.005(6)
C25_3 0.135(5) 0.073(5) 0.492(9) 0.046(7) -0.098(6) 0.018(4)
O3_3 0.133(5) 0.175(9) 0.69(2) 0.150(12) -0.087(7) -0.013(6)
N1_3 0.314(10) 0.122(5) 0.516(9) -0.094(7) -0.181(7) 0.135(6)
C26_3 0.423(15) 0.130(6) 0.619(10) -0.085(5) -0.278(11) 0.102(8)
C27_3 0.67(3) 0.129(7) 0.625(12) -0.123(6) -0.244(16) 0.151(10)
C28_3 0.451(16) 0.217(6) 0.467(14) -0.138(7) -0.187(12) 0.187(8)
C29_3 0.212(8) 0.167(5) 0.244(11) -0.071(5) -0.118(6) 0.077(5)
C30_3 0.165(6) 0.236(6) 0.175(7) -0.064(6) -0.105(5) 0.079(5)
C31_3 0.126(5) 0.200(6) 0.164(7) -0.005(6) -0.088(4) 0.038(6)
C32_3 0.149(6) 0.150(6) 0.173(7) -0.030(5) -0.105(4) 0.040(5)
C33_3 0.116(5) 0.164(6) 0.191(8) -0.029(6) -0.076(4) 0.039(5)
C34_3 0.138(6) 0.132(5) 0.212(8) -0.013(6) -0.101(4) 0.015(5)
Br_3 0.3118(18) 0.1640(15) 0.426(3) -0.0645(17) -0.253(2) 0.1091(15)
O4_3 0.63(4) 0.386(18) 0.788(12) -0.348(16) -0.30(2) 0.20(2)
O5_3 0.92(4) 0.287(13) 0.755(13) -0.052(14) -0.47(3) 0.30(2)
C1_4 0.087(3) 0.077(2) 0.079(3) 0.017(2) 0.025(2) 0.048(2)
C2_4 0.081(3) 0.073(3) 0.100(4) 0.011(2) 0.030(3) 0.042(2)
C3_4 0.078(3) 0.076(3) 0.110(4) 0.007(3) 0.016(3) 0.036(2)
C4_4 0.086(3) 0.093(3) 0.079(3) -0.002(2) -0.010(3) 0.041(2)
C5_4 0.113(4) 0.089(3) 0.056(3) -0.002(2) 0.003(3) 0.050(3)
C6_4 0.094(3) 0.088(3) 0.065(3) 0.016(2) 0.021(2) 0.050(2)
C7_4 0.124(3) 0.104(3) 0.108(4) 0.031(3) 0.063(3) 0.070(3)
C8_4 0.125(3) 0.109(3) 0.079(3) 0.025(2) 0.044(2) 0.079(3)
C9_4 0.119(3) 0.150(4) 0.072(3) 0.030(2) 0.026(3) 0.101(3)
C10_4 0.113(3) 0.139(4) 0.060(3) 0.016(2) 0.011(2) 0.086(3)
C11_4 0.123(3) 0.167(4) 0.060(3) 0.013(3) 0.014(2) 0.108(3)
C12_4 0.108(3) 0.131(4) 0.067(3) 0.018(3) 0.012(3) 0.067(3)
C13_4 0.124(3) 0.121(4) 0.065(3) 0.017(3) 0.024(3) 0.070(3)
C14_4 0.098(3) 0.098(4) 0.094(4) 0.006(3) 0.000(3) 0.047(3)
C15_4 0.103(4) 0.138(5) 0.061(3) 0.022(3) 0.016(3) 0.062(4)
C16_4 0.119(3) 0.170(5) 0.067(3) 0.009(3) 0.001(3) 0.094(3)
C17_4 0.126(4) 0.134(4) 0.095(4) 0.006(3) 0.007(4) 0.079(3)
C18_4 0.186(6) 0.152(5) 0.079(4) 0.019(4) -0.006(4) 0.106(4)
C19_4 0.126(4) 0.142(6) 0.094(5) -0.010(4) 0.005(4) 0.058(4)
C20_4 0.116(4) 0.089(3) 0.099(4) -0.012(3) -0.007(4) 0.036(3)
C21_4 0.112(4) 0.114(7) 0.366(18) -0.072(7) -0.075(6) 0.022(5)
C22_4 0.239(9) 0.123(6) 0.120(5) -0.033(5) 0.017(7) 0.062(7)
C23_4 0.307(11) 0.116(5) 0.125(6) 0.015(4) 0.011(7) 0.111(7)
O1_4 0.152(4) 0.105(3) 0.094(3) 0.006(2) 0.026(3) 0.041(3)
O2_4 0.112(2) 0.0742(19) 0.111(3) 0.0166(19) 0.050(2) 0.0449(18)
C24_4 0.175(5) 0.096(3) 0.142(5) 0.029(3) 0.056(4) 0.088(3)
C25_4 0.169(7) 0.069(3) 0.226(7) 0.001(4) 0.035(6) 0.055(4)
O3_4 0.340(9) 0.136(4) 0.282(10) 0.040(5) 0.069(8) 0.154(5)
N1_4 0.257(11) 0.117(5) 0.189(6) -0.022(4) 0.033(6) 0.071(6)
C26_4 0.315(7) 0.121(6) 0.291(9) -0.068(7) 0.018(8) 0.066(6)
C27_4 0.305(8) 0.200(7) 0.43(3) -0.118(12) -0.005(11) 0.050(7)
C28_4 0.253(7) 0.288(10) 0.236(9) -0.150(8) -0.028(7) 0.135(7)
C29_4 0.245(5) 0.215(5) 0.185(8) -0.074(4) 0.010(5) 0.168(4)
C30_4 0.389(7) 0.203(5) 0.195(9) -0.083(4) -0.036(7) 0.220(5)
C31_4 0.394(8) 0.177(5) 0.184(9) -0.062(5) 0.006(7) 0.205(5)
C32_4 0.293(8) 0.140(5) 0.202(10) -0.011(5) 0.068(6) 0.141(5)
C33_4 0.222(7) 0.144(6) 0.184(9) -0.021(5) 0.034(7) 0.102(5)
C34_4 0.221(6) 0.143(5) 0.158(7) -0.045(5) 0.023(5) 0.108(5)
Br_4 0.2254(17) 0.1753(15) 0.488(5) -0.068(2) 0.139(2) 0.0856(14)
O4_4 0.285(10) 0.420(12) 0.65(5) 0.10(3) 0.09(2) 0.110(12)
O5_4 0.42(3) 0.180(8) 0.94(8) -0.11(3) -0.09(4) 0.014(10)
C1_5 0.073(3) 0.084(3) 0.078(3) 0.012(2) 0.012(2) 0.027(2)
C2_5 0.069(3) 0.083(3) 0.073(3) 0.003(2) 0.002(2) 0.020(2)
C3_5 0.091(3) 0.090(3) 0.079(3) 0.004(3) 0.000(3) 0.026(3)
C4_5 0.080(3) 0.076(3) 0.085(3) 0.014(2) 0.004(3) 0.027(2)
C5_5 0.070(3) 0.065(3) 0.088(3) 0.015(2) -0.001(2) 0.020(2)
C6_5 0.067(3) 0.074(3) 0.081(3) 0.021(2) 0.008(2) 0.021(2)
C7_5 0.089(3) 0.085(3) 0.104(3) 0.046(2) 0.042(3) 0.040(3)
C8_5 0.065(2) 0.082(3) 0.096(3) 0.037(2) 0.022(2) 0.032(2)
C9_5 0.063(2) 0.070(3) 0.107(4) 0.029(2) 0.015(2) 0.029(2)
C10_5 0.059(2) 0.072(3) 0.110(4) 0.022(2) 0.015(2) 0.027(2)
C11_5 0.071(2) 0.080(3) 0.108(4) 0.022(3) 0.014(3) 0.033(2)
C12_5 0.066(2) 0.091(3) 0.097(3) 0.035(3) 0.007(2) 0.027(2)
C13_5 0.068(2) 0.102(3) 0.097(3) 0.038(2) 0.022(2) 0.046(2)
C14_5 0.072(3) 0.123(5) 0.109(4) 0.030(4) -0.008(3) 0.015(3)
C15_5 0.061(3) 0.112(5) 0.114(5) 0.002(4) 0.011(3) 0.027(3)
C16_5 0.069(3) 0.094(4) 0.167(6) 0.029(3) 0.029(3) 0.043(2)
C17_5 0.081(3) 0.094(4) 0.376(16) 0.041(6) 0.054(7) 0.046(3)
C18_5 0.220(6) 0.344(8) 0.352(7) 0.241(6) 0.135(7) 0.228(5)
C19_5 0.144(6) 0.276(8) 0.449(10) -0.190(9) -0.057(10) 0.140(6)
C20_5 0.100(4) 0.075(3) 0.099(4) 0.035(3) 0.006(3) 0.027(3)
C21_5 0.115(5) 0.105(5) 0.182(8) 0.061(5) 0.033(5) 0.015(4)
C22_5 0.174(6) 0.133(6) 0.125(5) 0.011(4) -0.042(5) 0.081(5)
C23_5 0.097(4) 0.090(4) 0.150(5) 0.017(4) -0.004(4) 0.042(3)
O1_5 0.0711(18) 0.150(3) 0.141(3) 0.068(3) 0.028(2) 0.0660(19)
O2_5 0.116(3) 0.109(2) 0.102(3) 0.031(2) 0.016(2) 0.060(2)
C24_5 0.135(5) 0.094(4) 0.197(9) 0.012(5) 0.044(6) 0.043(3)
C25_5 0.263(5) 0.138(5) 0.324(15) 0.068(7) 0.172(9) 0.119(4)
O3_5 0.382(9) 0.133(5) 0.426(15) 0.045(7) 0.253(9) 0.114(5)
N1_5 0.274(4) 0.246(6) 0.373(14) 0.161(7) 0.174(7) 0.207(4)
C26_5 0.411(6) 0.337(9) 0.479(7) 0.216(8) 0.266(6) 0.314(6)
C27_5 0.573(8) 0.561(13) 0.528(9) 0.310(10) 0.280(9) 0.500(8)
C28_5 0.450(8) 0.357(10) 0.538(9) 0.223(8) 0.321(6) 0.336(8)
C29_5 0.248(6) 0.166(6) 0.379(8) 0.017(5) 0.198(5) 0.119(5)
C30_5 0.131(5) 0.158(5) 0.275(8) -0.018(5) 0.040(6) 0.097(4)
C31_5 0.093(5) 0.175(7) 0.228(9) -0.081(5) -0.026(6) 0.048(5)
C32_5 0.089(4) 0.297(6) 0.376(8) -0.268(4) -0.058(5) 0.092(5)
C33_5 0.061(4) 0.281(6) 0.556(9) -0.324(5) 0.068(5) -0.008(4)
C34_5 0.244(10) 0.177(7) 0.639(13) -0.165(6) 0.187(7) 0.055(7)
Br_5 0.2888(10) 0.774(2) 0.3305(17) -0.3901(16) -0.1907(12) 0.4102(12)
O4_5 0.682(10) 0.97(4) 0.442(12) -0.01(3) 0.212(19) 0.536(19)
O5_5 0.283(10) 0.57(3) 0.83(4) -0.03(3) -0.12(2) 0.247(13)
C1_6 0.077(3) 0.095(3) 0.082(3) -0.008(3) -0.019(3) 0.030(2)
C2_6 0.073(3) 0.106(3) 0.082(4) 0.008(3) 0.003(3) 0.036(2)
C3_6 0.069(3) 0.086(3) 0.096(4) -0.013(3) -0.014(3) 0.033(2)
C4_6 0.072(3) 0.079(3) 0.095(4) -0.015(2) -0.011(3) 0.031(2)
C5_6 0.064(2) 0.081(3) 0.094(4) -0.011(3) -0.006(2) 0.029(2)
C6_6 0.071(2) 0.100(3) 0.085(3) -0.028(3) -0.013(2) 0.039(2)
C7_6 0.074(3) 0.111(4) 0.128(5) -0.006(4) -0.035(3) 0.024(3)
C8_6 0.061(2) 0.088(3) 0.110(4) -0.023(3) -0.030(2) 0.031(2)
C9_6 0.072(3) 0.093(3) 0.117(4) -0.039(3) -0.010(3) 0.035(3)
C10_6 0.057(2) 0.083(2) 0.102(4) -0.039(2) -0.016(2) 0.027(2)
C11_6 0.068(3) 0.093(3) 0.111(4) -0.047(3) -0.028(3) 0.044(2)
C12_6 0.069(2) 0.101(3) 0.108(4) -0.047(3) -0.042(2) 0.049(2)
C13_6 0.087(3) 0.085(3) 0.123(4) -0.041(3) -0.042(3) 0.045(2)
C14_6 0.097(3) 0.120(3) 0.109(4) -0.061(3) -0.047(3) 0.073(3)
C15_6 0.099(4) 0.070(3) 0.110(4) -0.028(3) -0.042(3) 0.027(3)
C16_6 0.059(3) 0.076(3) 0.131(4) -0.044(3) -0.017(3) 0.018(2)
C17_6 0.135(5) 0.100(4) 0.149(5) -0.020(4) 0.011(4) 0.061(4)
C18_6 0.116(4) 0.091(4) 0.146(5) -0.061(4) -0.044(4) 0.050(3)
C19_6 0.085(3) 0.093(4) 0.188(8) -0.047(5) -0.023(4) 0.043(3)
C20_6 0.080(3) 0.083(3) 0.140(5) 0.005(3) -0.017(3) 0.031(3)
C21_6 0.142(6) 0.103(5) 0.150(6) 0.007(4) -0.062(5) 0.021(5)
C22_6 0.156(5) 0.183(7) 0.214(9) 0.061(6) 0.049(5) 0.122(4)
C23_6 0.092(4) 0.076(4) 0.192(8) 0.007(4) -0.026(4) 0.022(3)
O1_6 0.123(3) 0.091(2) 0.200(5) -0.057(3) -0.081(3) 0.063(2)
O2_6 0.085(2) 0.148(4) 0.118(3) 0.029(3) -0.013(2) 0.047(3)
C24_6 0.131(7) 0.217(6) 0.092(4) 0.027(5) -0.032(5) 0.006(6)
C25_6 0.135(8) 0.312(6) 0.184(6) 0.132(5) -0.035(7) 0.012(8)
O3_6 0.195(8) 0.404(12) 0.205(5) 0.175(5) -0.099(6) -0.076(9)
N1_6 0.140(5) 0.311(5) 0.313(9) 0.176(5) -0.010(7) 0.106(5)
C26_6 0.213(4) 0.421(6) 0.456(17) 0.264(8) -0.012(9) 0.175(5)
C27_6 0.287(6) 0.537(7) 0.73(3) 0.407(13) 0.100(14) 0.280(5)
C28_6 0.270(5) 0.310(9) 0.300(14) 0.184(8) 0.146(8) 0.164(5)
C29_6 0.184(5) 0.097(5) 0.237(9) 0.063(5) 0.042(5) 0.029(5)
C30_6 0.139(5) 0.096(5) 0.199(8) 0.046(5) -0.011(6) 0.004(4)
C31_6 0.187(7) 0.123(7) 0.263(9) 0.080(6) 0.036(7) 0.051(6)
C32_6 0.127(6) 0.099(5) 0.342(12) 0.099(5) 0.008(6) 0.024(5)
C33_6 0.245(7) 0.132(8) 0.260(10) 0.090(6) -0.012(9) 0.038(7)
C34_6 0.312(9) 0.249(13) 0.131(7) 0.055(7) 0.047(7) 0.131(9)
Br_6 0.1725(18) 0.1726(17) 0.511(6) 0.138(3) 0.063(3) 0.0586(15)
O4_6 0.470(17) 0.535(8) 1.24(7) 0.55(2) 0.41(3) 0.361(10)
O5_6 0.248(7) 0.597(10) 1.03(5) 0.39(2) 0.084(17) 0.285(7)
C1_7 0.053(2) 0.061(2) 0.095(3) -0.004(2) 0.000(2) 0.0261(18)
C2_7 0.072(3) 0.067(3) 0.089(3) -0.003(2) 0.001(2) 0.035(2)
C3_7 0.063(2) 0.062(2) 0.093(3) 0.000(2) -0.009(2) 0.027(2)
C4_7 0.078(3) 0.074(3) 0.091(3) -0.001(2) -0.006(2) 0.045(2)
C5_7 0.059(2) 0.064(3) 0.098(3) 0.003(2) -0.001(2) 0.028(2)
C6_7 0.051(2) 0.073(3) 0.098(3) -0.006(2) -0.003(2) 0.022(2)
C7_7 0.053(2) 0.075(3) 0.098(3) -0.005(3) -0.018(2) 0.023(2)
C8_7 0.060(2) 0.070(2) 0.083(3) -0.002(2) -0.006(2) 0.020(2)
C9_7 0.060(2) 0.060(2) 0.112(4) -0.005(2) 0.001(2) 0.0307(19)
C10_7 0.052(2) 0.075(3) 0.103(3) 0.007(2) -0.001(2) 0.031(2)
C11_7 0.0438(19) 0.066(2) 0.114(4) 0.002(2) 0.000(2) 0.0284(18)
C12_7 0.047(2) 0.070(2) 0.107(4) -0.012(2) -0.004(2) 0.0225(19)
C13_7 0.061(2) 0.078(2) 0.085(3) -0.004(2) 0.002(2) 0.032(2)
C14_7 0.049(2) 0.081(3) 0.119(4) -0.014(3) -0.006(3) 0.031(2)
C15_7 0.057(2) 0.090(4) 0.182(7) 0.006(4) 0.015(4) 0.039(2)
C16_7 0.071(3) 0.094(3) 0.122(4) 0.014(3) 0.026(3) 0.047(2)
C17_7 0.082(3) 0.102(4) 0.130(5) 0.018(4) 0.025(3) 0.052(3)
C18_7 0.117(5) 0.212(8) 0.107(5) -0.029(5) 0.010(4) 0.058(6)
C19_7 0.146(5) 0.122(4) 0.168(7) 0.044(4) 0.062(5) 0.087(4)
C20_7 0.071(3) 0.083(3) 0.086(3) 0.000(3) -0.001(3) 0.034(2)
C21_7 0.094(4) 0.095(4) 0.115(5) 0.010(3) 0.006(4) 0.039(3)
C22_7 0.103(4) 0.090(3) 0.117(5) -0.022(3) -0.010(4) 0.038(3)
C23_7 0.092(3) 0.097(4) 0.121(5) 0.022(3) -0.005(3) 0.051(3)
O1_7 0.079(2) 0.105(3) 0.107(3) -0.018(2) 0.019(2) 0.026(2)
O2_7 0.090(2) 0.068(2) 0.106(3) 0.0017(19) -0.013(2) 0.0260(18)
C24_7 0.078(3) 0.106(4) 0.158(5) 0.031(4) -0.008(4) 0.032(3)
C25_7 0.091(4) 0.152(6) 0.200(6) 0.089(5) -0.019(4) 0.016(4)
O3_7 0.152(5) 0.196(6) 0.363(10) 0.164(6) -0.052(6) 0.037(4)
N1_7 0.204(7) 0.208(9) 0.118(4) 0.046(5) 0.011(5) 0.059(6)
C26_7 0.452(12) 0.289(10) 0.152(6) 0.106(5) 0.050(7) 0.011(10)
C28_7 0.429(13) 0.411(13) 0.265(10) 0.212(6) 0.079(8) 0.008(10)
C27_7 0.491(11) 0.445(12) 0.131(6) 0.031(9) 0.096(9) 0.158(9)
C29_7 0.142(6) 0.238(7) 0.333(9) 0.197(5) 0.101(5) 0.042(5)
C30_7 0.149(6) 0.249(9) 0.432(12) 0.183(7) 0.126(7) 0.106(6)
C31_7 0.163(5) 0.409(10) 0.386(14) 0.172(8) 0.073(7) 0.205(6)
C32_7 0.243(7) 0.204(5) 0.341(8) 0.239(5) 0.158(5) 0.093(5)
C33_7 0.214(4) 0.181(4) 0.546(10) 0.260(4) 0.276(5) 0.166(3)
C34_7 0.170(8) 0.234(8) 0.574(13) 0.276(6) 0.108(8) 0.113(6)
Br_7 0.1358(10) 0.1336(9) 0.2269(17) 0.0646(11) 0.0132(10) 0.0546(8)
O4_7 0.812(13) 0.563(19) 0.89(7) -0.13(2) -0.03(3) 0.363(15)
O5_7 0.60(3) 0.50(4) 0.362(19) -0.05(2) -0.136(17) 0.09(2)
C1_8 0.077(3) 0.079(3) 0.091(3) -0.008(2) 0.007(3) 0.045(2)
C2_8 0.060(3) 0.062(2) 0.108(3) -0.002(2) 0.014(3) 0.022(2)
C3_8 0.074(3) 0.060(2) 0.097(3) -0.013(2) 0.014(3) 0.018(2)
C4_8 0.062(2) 0.078(3) 0.086(3) -0.015(2) 0.008(2) 0.031(2)
C5_8 0.079(3) 0.070(2) 0.093(3) -0.010(2) -0.006(3) 0.042(2)
C6_8 0.073(2) 0.077(2) 0.081(3) -0.012(2) -0.001(2) 0.044(2)
C7_8 0.121(3) 0.081(3) 0.102(4) 0.000(2) 0.020(3) 0.068(2)
C8_8 0.109(3) 0.071(2) 0.087(3) -0.010(2) -0.004(3) 0.057(2)
C9_8 0.070(2) 0.058(2) 0.106(4) -0.008(2) -0.011(2) 0.0363(19)
C10_8 0.072(2) 0.063(2) 0.096(3) -0.010(2) -0.012(2) 0.0410(19)
C11_8 0.079(3) 0.070(3) 0.104(4) -0.014(2) -0.016(3) 0.042(2)
C12_8 0.096(3) 0.087(3) 0.090(3) -0.028(2) -0.018(3) 0.066(2)
C13_8 0.100(2) 0.104(3) 0.079(3) -0.010(2) -0.007(2) 0.078(2)
C14_8 0.103(3) 0.102(3) 0.106(4) -0.039(3) -0.045(3) 0.069(3)
C15_8 0.125(3) 0.117(3) 0.133(6) 0.008(4) 0.000(4) 0.094(3)
C16_8 0.071(3) 0.066(3) 0.101(4) -0.008(2) -0.012(2) 0.027(2)
C17_8 0.082(3) 0.075(3) 0.124(5) 0.017(3) 0.011(3) 0.047(2)
C18_8 0.083(3) 0.100(4) 0.127(5) 0.013(4) -0.031(3) 0.025(3)
C19_8 0.114(3) 0.105(4) 0.106(4) -0.002(3) -0.007(3) 0.073(3)
C20_8 0.086(3) 0.075(3) 0.096(3) -0.003(2) 0.019(3) 0.035(2)
C21_8 0.112(6) 0.075(4) 0.090(6) -0.015(4) 0.020(5) 0.039(4)
C22_8 0.103(5) 0.065(4) 0.159(10) 0.035(6) 0.034(6) 0.032(4)
C23_8 0.140(5) 0.173(9) 0.104(7) -0.006(7) 0.003(6) 0.103(6)
C35_8 0.094(6) 0.141(9) 0.079(7) -0.020(9) 0.004(6) 0.060(7)
C36_8 0.174(12) 0.114(6) 0.072(8) 0.004(6) 0.016(10) 0.089(6)
C37_8 0.092(5) 0.103(8) 0.079(8) -0.025(7) 0.009(6) 0.048(6)
C24_8 0.167(5) 0.097(4) 0.142(5) 0.009(4) 0.053(4) 0.078(4)
C25_8 0.193(5) 0.095(4) 0.165(6) 0.035(4) 0.079(4) 0.077(4)
O1_8 0.157(3) 0.135(2) 0.086(3) -0.0118(19) -0.018(2) 0.115(2)
O2_8 0.121(3) 0.068(2) 0.094(2) 0.0004(18) 0.020(2) 0.0461(19)
O3_8 0.318(5) 0.178(5) 0.298(7) 0.098(5) 0.222(5) 0.163(4)
N1_8 0.275(6) 0.117(4) 0.106(4) 0.009(3) 0.034(4) 0.110(4)
C26_8 0.351(11) 0.187(5) 0.094(5) -0.007(4) 0.005(5) 0.168(6)
C27_8 0.61(2) 0.223(7) 0.161(9) -0.068(6) -0.131(11) 0.200(12)
C28_8 0.235(8) 0.133(5) 0.121(6) 0.007(4) -0.037(6) 0.095(5)
C29_8 0.161(4) 0.095(3) 0.097(4) 0.032(3) 0.004(3) 0.069(3)
C30_8 0.134(4) 0.107(4) 0.119(5) 0.038(3) 0.008(3) 0.064(3)
C31_8 0.131(4) 0.122(4) 0.106(4) 0.027(3) 0.019(4) 0.074(4)
C32_8 0.113(3) 0.102(4) 0.120(5) 0.041(3) 0.022(3) 0.063(3)
C33_8 0.138(4) 0.108(4) 0.136(6) 0.018(4) 0.003(4) 0.079(3)
C34_8 0.154(4) 0.116(5) 0.114(5) 0.029(3) 0.026(4) 0.076(4)
Br_8 0.1765(12) 0.1218(9) 0.1534(11) 0.0023(8) -0.0308(10) 0.0645(8)
O4_8 0.50(2) 0.331(11) 0.138(7) -0.007(8) -0.098(10) 0.135(17)
O5_8 0.87(5) 0.243(8) 0.184(10) -0.071(8) -0.169(18) 0.125(16)
K1_9 0.237(8) 0.426(13) 1.14(4) 0.440(18) -0.184(15) -0.113(9)
K2_9 0.189(9) 0.104(6) 0.166(8) -0.017(5) -0.086(7) 0.044(6)
K1_10 0.851(14) 0.267(6) 0.369(8) 0.152(5) 0.416(9) 0.324(8)
K2_10 0.185(6) 0.247(8) 0.235(9) 0.092(7) 0.084(6) 0.126(6)

loop_
_atom_type_symbol
_atom_type_description
_atom_type_scat_dispersion_real
_atom_type_scat_dispersion_imag
_atom_type_scat_source
C C -0.0020 0.0030 'International Tables Vol C Tables 4.2.6.8 and 6.1.1.4'
H H 0.0000 0.0000 'International Tables Vol C Tables 4.2.6.8 and 6.1.1.4'
N N -0.0030 0.0060 'International Tables Vol C Tables 4.2.6.8 and 6.1.1.4'
O O -0.0040 0.0110 'International Tables Vol C Tables 4.2.6.8 and 6.1.1.4'
Br Br -5.7911 0.5041 'Sasaki, S. (1989) KEK Rep. 88-14, 1-136'
K K 0.2200 0.4140 'International Tables Vol C Tables 4.2.6.8 and 6.1.1.4'

loop_
_geom_angle_atom_site_label_1
_geom_angle_atom_site_label_2
_geom_angle_atom_site_label_3
_geom_angle
_geom_angle_site_symmetry_3
C2_1 C1_1 O2_1 120.1(4) .
C2_1 C1_1 C6_1 119.7(4) .
O2_1 C1_1 C6_1 120.2(4) .
C1_1 C2_1 C3_1 121.2(5) .
C1_1 C2_1 C14_3 119.8(4) 2_655
C3_1 C2_1 C14_3 119.1(5) 2_655
C2_1 C3_1 C4_1 120.1(5) .
C3_1 C4_1 C5_1 118.6(4) .
C3_1 C4_1 C20_1 121.7(5) .
C5_1 C4_1 C20_1 119.7(5) .
C6_1 C5_1 C4_1 122.3(5) .
C5_1 C6_1 C1_1 118.2(4) .
C5_1 C6_1 C7_1 123.1(5) .
C1_1 C6_1 C7_1 118.7(4) .
C8_1 C7_1 C6_1 112.5(4) .
C13_1 C8_1 C9_1 119.3(4) .
C13_1 C8_1 C7_1 120.6(5) .
C9_1 C8_1 C7_1 120.1(5) .
C10_1 C9_1 C8_1 122.2(5) .
C9_1 C10_1 C11_1 117.2(5) .
C9_1 C10_1 C16_1 123.5(5) .
C11_1 C10_1 C16_1 119.4(4) .
C12_1 C11_1 C10_1 122.3(4) .
C11_1 C12_1 C13_1 119.0(4) .
C11_1 C12_1 C14_1 121.3(4) .
C13_1 C12_1 C14_1 119.7(5) .
O1_1 C13_1 C8_1 121.9(4) .
O1_1 C13_1 C12_1 118.2(4) .
C8_1 C13_1 C12_1 119.9(5) .
C12_1 C14_1 C2_2 112.2(4) .
C10_1 C16_1 C19_1 113.0(5) .
C10_1 C16_1 C17_1 109.0(5) .
C19_1 C16_1 C17_1 108.7(6) .
C10_1 C16_1 C18_1 110.0(5) .
C19_1 C16_1 C18_1 108.8(6) .
C17_1 C16_1 C18_1 107.2(5) .
C4_1 C20_1 C21_1 113.3(6) .
C4_1 C20_1 C23_1 110.5(5) .
C21_1 C20_1 C23_1 110.6(7) .
C4_1 C20_1 C22_1 109.7(6) .
C21_1 C20_1 C22_1 105.7(9) .
C23_1 C20_1 C22_1 106.7(8) .
O2_1 C24_1 C25_1 111.1(7) .
O3_1 C25_1 N1_1 126.9(10) .
O3_1 C25_1 C24_1 120.2(10) .
N1_1 C25_1 C24_1 112.5(7) .
C13_1 O1_1 C15_1 114.2(4) .
C1_1 O2_1 C24_1 110.6(5) .
C25_1 O3_1 K2_9 158.7(9) .
C25_1 O3_1 K1_9 152.5(12) .
K2_9 O3_1 K1_9 37.7(7) .
C25_1 N1_1 C26_1 113.0(8) .
N1_1 C26_1 C27_1 106.3(8) .
N1_1 C26_1 C28_1 110.2(7) .
C27_1 C26_1 C28_1 115.3(9) .
O5_1 C27_1 O4_1 123.7(18) .
O5_1 C27_1 C26_1 112.1(11) .
O4_1 C27_1 C26_1 123.8(17) .
C29_1 C28_1 C26_1 116.0(7) .
C34_1 C29_1 C30_1 118.7(5) .
C34_1 C29_1 C28_1 120.5(5) .
C30_1 C29_1 C28_1 120.8(5) .
C31_1 C30_1 C29_1 121.0(5) .
C30_1 C31_1 C32_1 119.7(5) .
C33_1 C32_1 C31_1 119.9(5) .
C33_1 C32_1 Br_1 119.7(4) .
C31_1 C32_1 Br_1 120.2(5) .
C32_1 C33_1 C34_1 120.1(5) .
C29_1 C34_1 C33_1 120.6(5) .
C2_2 C1_2 O2_2 119.6(4) .
C2_2 C1_2 C6_2 121.2(4) .
O2_2 C1_2 C6_2 119.2(4) .
C1_2 C2_2 C3_2 118.3(4) .
C1_2 C2_2 C14_1 121.3(4) .
C3_2 C2_2 C14_1 120.3(5) .
C4_2 C3_2 C2_2 122.0(5) .
C3_2 C4_2 C5_2 118.2(5) .
C3_2 C4_2 C20_2 120.9(5) .
C5_2 C4_2 C20_2 120.9(5) .
C6_2 C5_2 C4_2 122.3(5) .
C5_2 C6_2 C1_2 118.0(5) .
C5_2 C6_2 C7_2 122.0(4) .
C1_2 C6_2 C7_2 120.0(4) .
C6_2 C7_2 C8_2 113.2(4) .
C13_2 C8_2 C9_2 119.1(5) .
C13_2 C8_2 C7_2 120.5(4) .
C9_2 C8_2 C7_2 120.4(5) .
C8_2 C9_2 C10_2 122.0(5) .
C11_2 C10_2 C9_2 117.4(4) .
C11_2 C10_2 C16_2 119.8(5) .
C9_2 C10_2 C16_2 122.7(5) .
C10_2 C11_2 C12_2 122.0(5) .
C11_2 C12_2 C13_2 118.6(5) .
C11_2 C12_2 C14_2 121.0(5) .
C13_2 C12_2 C14_2 120.4(4) .
C8_2 C13_2 C12_2 120.7(4) .
C8_2 C13_2 O1_2 121.0(4) .
C12_2 C13_2 O1_2 118.0(4) .
C12_2 C14_2 C2_3 112.5(4) 2_655
C18_2 C16_2 C10_2 111.1(6) .
C18_2 C16_2 C19_2 111.1(9) .
C10_2 C16_2 C19_2 110.3(6) .
C18_2 C16_2 C17_2 106.5(8) .
C10_2 C16_2 C17_2 110.1(5) .
C19_2 C16_2 C17_2 107.6(8) .
C23_2 C20_2 C4_2 109.5(5) .
C23_2 C20_2 C22_2 107.2(6) .
C4_2 C20_2 C22_2 113.2(5) .
C23_2 C20_2 C21_2 108.3(7) .
C4_2 C20_2 C21_2 107.1(6) .
C22_2 C20_2 C21_2 111.4(7) .
C13_2 O1_2 C15_2 112.5(5) .
C1_2 O2_2 C24_2 113.9(4) .
O2_2 C24_2 C25_2 112.6(6) .
O3_2 C25_2 N1_2 124.0(8) .
O3_2 C25_2 C24_2 121.7(8) .
N1_2 C25_2 C24_2 114.1(7) .
C25_2 O3_2 K1_10 170.5(8) .
C25_2 N1_2 C26_2 116.8(8) .
N1_2 C26_2 C27_2 111.5(8) .
N1_2 C26_2 C28_2 110.7(8) .
C27_2 C26_2 C28_2 116.5(8) .
O4_2 C27_2 O5_2 111.9(11) .
O4_2 C27_2 C26_2 120.7(9) .
O5_2 C27_2 C26_2 127.3(11) .
C26_2 C28_2 C29_2 119.4(6) .
C34_2 C29_2 C30_2 119.4(5) .
C34_2 C29_2 C28_2 120.7(6) .
C30_2 C29_2 C28_2 119.9(6) .
C31_2 C30_2 C29_2 120.4(5) .
C30_2 C31_2 C32_2 119.7(5) .
C33_2 C32_2 C31_2 120.4(5) .
C33_2 C32_2 Br_2 121.3(4) .
C31_2 C32_2 Br_2 118.4(4) .
C32_2 C33_2 C34_2 119.3(5) .
C29_2 C34_2 C33_2 120.8(6) .
C6_3 C1_3 C2_3 124.3(4) .
C6_3 C1_3 O2_3 119.9(4) .
C2_3 C1_3 O2_3 115.8(4) .
C3_3 C2_3 C1_3 117.4(5) .
C3_3 C2_3 C14_2 118.2(5) 3_665
C1_3 C2_3 C14_2 124.3(4) 3_665
C2_3 C3_3 C4_3 121.2(5) .
C5_3 C4_3 C3_3 117.2(5) .
C5_3 C4_3 C20_3 120.0(5) .
C3_3 C4_3 C20_3 122.7(5) .
C6_3 C5_3 C4_3 123.2(5) .
C5_3 C6_3 C1_3 116.7(5) .
C5_3 C6_3 C7_3 124.2(5) .
C1_3 C6_3 C7_3 119.0(5) .
C6_3 C7_3 C8_3 111.8(5) .
C13_3 C8_3 C9_3 120.0(5) .
C13_3 C8_3 C7_3 119.0(5) .
C9_3 C8_3 C7_3 121.0(6) .
C10_3 C9_3 C8_3 122.6(6) .
C11_3 C10_3 C9_3 115.5(5) .
C11_3 C10_3 C16_3 120.7(5) .
C9_3 C10_3 C16_3 123.8(5) .
C10_3 C11_3 C12_3 124.1(5) .
C13_3 C12_3 C11_3 118.6(5) .
C13_3 C12_3 C14_3 121.4(5) .
C11_3 C12_3 C14_3 120.1(5) .
O1_3 C13_3 C8_3 123.9(5) .
O1_3 C13_3 C12_3 116.9(6) .
C8_3 C13_3 C12_3 119.1(5) .
C12_3 C14_3 C2_1 110.0(4) 3_665
C17_3 C16_3 C10_3 109.1(5) .
C17_3 C16_3 C18_3 109.4(5) .
C10_3 C16_3 C18_3 112.7(5) .
C17_3 C16_3 C19_3 109.8(6) .
C10_3 C16_3 C19_3 108.8(5) .
C18_3 C16_3 C19_3 107.0(6) .
C4_3 C20_3 C23_3 106.9(8) .
C4_3 C20_3 C22_3 111.2(6) .
C23_3 C20_3 C22_3 111.9(10) .
C4_3 C20_3 C21_3 110.8(8) .
C23_3 C20_3 C21_3 108.7(14) .
C22_3 C20_3 C21_3 107.4(10) .
C13_3 O1_3 C15_3 112.0(5) .
C24_3 O2_3 C1_3 121.3(4) .
O2_3 C24_3 C25_3 111.7(5) .
O3_3 C25_3 N1_3 124.5(8) .
O3_3 C25_3 C24_3 120.6(9) .
N1_3 C25_3 C24_3 114.8(6) .
C25_3 O3_3 K1_9 152.1(9) .
C25_3 N1_3 C26_3 109.4(5) .
N1_3 C26_3 C27_3 107.9(3) .
N1_3 C26_3 C28_3 114.4(3) .
C27_3 C26_3 C28_3 113.6(3) .
O4_3 C27_3 O5_3 118.6(12) .
O4_3 C27_3 C26_3 125.6(10) .
O5_3 C27_3 C26_3 115.8(9) .
C29_3 C28_3 C26_3 113.2(4) .
C34_3 C29_3 C30_3 118.2(5) .
C34_3 C29_3 C28_3 122.0(5) .
C30_3 C29_3 C28_3 119.8(5) .
C29_3 C30_3 C31_3 120.8(6) .
C30_3 C31_3 C32_3 120.0(5) .
C31_3 C32_3 C33_3 119.7(5) .
C31_3 C32_3 Br_3 120.5(4) .
C33_3 C32_3 Br_3 119.8(5) .
C34_3 C33_3 C32_3 119.0(6) .
C29_3 C34_3 C33_3 121.7(5) .
C6_4 C1_4 C2_4 119.6(4) .
C6_4 C1_4 O2_4 121.6(4) .
C2_4 C1_4 O2_4 118.8(4) .
C3_4 C2_4 C1_4 119.5(5) .
C3_4 C2_4 C14_6 121.2(5) 2_655
C1_4 C2_4 C14_6 119.3(4) 2_655
C4_4 C3_4 C2_4 121.8(5) .
C5_4 C4_4 C3_4 117.5(5) .
C5_4 C4_4 C20_4 121.7(5) .
C3_4 C4_4 C20_4 120.8(5) .
C4_4 C5_4 C6_4 122.2(5) .
C1_4 C6_4 C5_4 119.4(4) .
C1_4 C6_4 C7_4 117.8(4) .
C5_4 C6_4 C7_4 122.8(5) .
C6_4 C7_4 C8_4 111.5(5) .
C13_4 C8_4 C9_4 119.0(5) .
C13_4 C8_4 C7_4 120.6(5) .
C9_4 C8_4 C7_4 120.4(5) .
C8_4 C9_4 C10_4 123.0(5) .
C11_4 C10_4 C9_4 116.0(5) .
C11_4 C10_4 C16_4 122.9(5) .
C9_4 C10_4 C16_4 121.2(5) .
C10_4 C11_4 C12_4 123.0(6) .
C13_4 C12_4 C11_4 118.7(5) .
C13_4 C12_4 C14_4 119.9(5) .
C11_4 C12_4 C14_4 121.4(6) .
C8_4 C13_4 C12_4 119.9(5) .
C8_4 C13_4 O1_4 120.2(6) .
C12_4 C13_4 O1_4 119.8(6) .
C12_4 C14_4 C2_5 112.6(5) 2_655
C17_4 C16_4 C18_4 112.3(6) .
C17_4 C16_4 C10_4 112.2(5) .
C18_4 C16_4 C10_4 109.8(6) .
C17_4 C16_4 C19_4 107.0(7) .
C18_4 C16_4 C19_4 104.4(6) .
C10_4 C16_4 C19_4 110.8(5) .
C23_4 C20_4 C4_4 110.4(6) .
C23_4 C20_4 C21_4 112.0(10) .
C4_4 C20_4 C21_4 104.5(7) .
C23_4 C20_4 C22_4 108.7(9) .
C4_4 C20_4 C22_4 113.6(6) .
C21_4 C20_4 C22_4 107.6(10) .
C13_4 O1_4 C15_4 112.8(5) .
C1_4 O2_4 C24_4 118.3(5) .
O2_4 C24_4 C25_4 114.6(7) .
O3_4 C25_4 N1_4 127.2(10) .
O3_4 C25_4 C24_4 118.8(10) .
N1_4 C25_4 C24_4 113.6(8) .
C25_4 O3_4 K2_10 175.8(10) .
C25_4 O3_4 K1_10 149.5(10) .
K2_10 O3_4 K1_10 26.6(3) .
C25_4 N1_4 C26_4 109.3(10) .
N1_4 C26_4 C27_4 110.2(10) .
N1_4 C26_4 C28_4 111.2(9) .
C27_4 C26_4 C28_4 111.1(9) .
O4_4 C27_4 O5_4 123.7(15) .
O4_4 C27_4 C26_4 118.7(14) .
O5_4 C27_4 C26_4 117.5(12) .
C26_4 C28_4 C29_4 118.1(7) .
C34_4 C29_4 C30_4 118.8(5) .
C34_4 C29_4 C28_4 120.9(6) .
C30_4 C29_4 C28_4 120.3(6) .
C31_4 C30_4 C29_4 121.0(6) .
C30_4 C31_4 C32_4 119.8(5) .
C31_4 C32_4 C33_4 119.7(5) .
C31_4 C32_4 Br_4 119.5(4) .
C33_4 C32_4 Br_4 120.7(5) .
C34_4 C33_4 C32_4 119.9(6) .
C33_4 C34_4 C29_4 120.7(5) .
C6_5 C1_5 C2_5 121.2(5) .
C6_5 C1_5 O2_5 121.8(4) .
C2_5 C1_5 O2_5 117.0(5) .
C3_5 C2_5 C1_5 117.9(5) .
C3_5 C2_5 C14_4 121.7(5) 3_665
C1_5 C2_5 C14_4 120.4(5) 3_665
C2_5 C3_5 C4_5 122.5(5) .
C3_5 C4_5 C5_5 117.7(5) .
C3_5 C4_5 C20_5 118.8(5) .
C5_5 C4_5 C20_5 123.4(5) .
C6_5 C5_5 C4_5 121.2(5) .
C1_5 C6_5 C5_5 119.4(5) .
C1_5 C6_5 C7_5 120.3(5) .
C5_5 C6_5 C7_5 120.3(5) .
C8_5 C7_5 C6_5 115.9(5) .
C13_5 C8_5 C9_5 117.4(5) .
C13_5 C8_5 C7_5 120.4(5) .
C9_5 C8_5 C7_5 122.1(5) .
C8_5 C9_5 C10_5 124.3(5) .
C11_5 C10_5 C9_5 114.8(5) .
C11_5 C10_5 C16_5 124.3(5) .
C9_5 C10_5 C16_5 120.9(5) .
C10_5 C11_5 C12_5 123.7(6) .
C13_5 C12_5 C11_5 118.2(5) .
C13_5 C12_5 C14_5 120.6(6) .
C11_5 C12_5 C14_5 121.2(6) .
O1_5 C13_5 C12_5 117.6(5) .
O1_5 C13_5 C8_5 120.9(5) .
C12_5 C13_5 C8_5 121.4(5) .
C12_5 C14_5 C2_6 110.5(5) .
C17_5 C16_5 C19_5 110.5(9) .
C17_5 C16_5 C10_5 112.5(6) .
C19_5 C16_5 C10_5 112.8(7) .
C17_5 C16_5 C18_5 110.0(9) .
C19_5 C16_5 C18_5 106.2(10) .
C10_5 C16_5 C18_5 104.4(6) .
C23_5 C20_5 C4_5 113.0(5) .
C23_5 C20_5 C21_5 107.6(7) .
C4_5 C20_5 C21_5 111.7(7) .
C23_5 C20_5 C22_5 106.6(7) .
C4_5 C20_5 C22_5 109.0(6) .
C21_5 C20_5 C22_5 108.6(7) .
C13_5 O1_5 C15_5 114.2(5) .
C1_5 O2_5 C24_5 114.3(6) .
O2_5 C24_5 C25_5 112.9(8) .
O3_5 C25_5 N1_5 131.0(12) .
O3_5 C25_5 C24_5 114.5(10) .
N1_5 C25_5 C24_5 114.4(9) .
C25_5 O3_5 K1_10 135.6(12) .
C25_5 O3_5 K2_10 141.2(11) .
K1_10 O3_5 K2_10 24.9(3) .
C25_5 N1_5 C26_5 119.0(10) .
N1_5 C26_5 C27_5 100.2(10) .
N1_5 C26_5 C28_5 116.7(9) .
C27_5 C26_5 C28_5 114.8(9) .
O4_5 C27_5 O5_5 135.0(14) .
O4_5 C27_5 C26_5 109.3(10) .
O5_5 C27_5 C26_5 115.7(12) .
C29_5 C28_5 C26_5 110.4(7) .
C30_5 C29_5 C34_5 118.7(5) .
C30_5 C29_5 C28_5 120.5(5) .
C34_5 C29_5 C28_5 120.7(5) .
C31_5 C30_5 C29_5 121.1(5) .
C30_5 C31_5 C32_5 119.8(5) .
C33_5 C32_5 C31_5 119.6(5) .
C33_5 C32_5 Br_5 119.8(4) .
C31_5 C32_5 Br_5 120.6(4) .
C32_5 C33_5 C34_5 120.1(5) .
C29_5 C34_5 C33_5 120.6(5) .
C6_6 C1_6 C2_6 120.9(5) .
C6_6 C1_6 O2_6 120.9(5) .
C2_6 C1_6 O2_6 118.2(5) .
C3_6 C2_6 C1_6 118.0(5) .
C3_6 C2_6 C14_5 121.8(5) .
C1_6 C2_6 C14_5 120.2(5) .
C2_6 C3_6 C4_6 123.6(5) .
C5_6 C4_6 C3_6 116.1(5) .
C5_6 C4_6 C20_6 123.5(5) .
C3_6 C4_6 C20_6 120.3(5) .
C6_6 C5_6 C4_6 122.2(5) .
C5_6 C6_6 C1_6 119.1(5) .
C5_6 C6_6 C7_6 120.1(5) .
C1_6 C6_6 C7_6 120.8(5) .
C8_6 C7_6 C6_6 112.9(5) .
C13_6 C8_6 C9_6 116.4(5) .
C13_6 C8_6 C7_6 123.2(6) .
C9_6 C8_6 C7_6 120.4(6) .
C10_6 C9_6 C8_6 124.5(6) .
C11_6 C10_6 C9_6 116.8(5) .
C11_6 C10_6 C16_6 121.7(5) .
C9_6 C10_6 C16_6 121.4(5) .
C10_6 C11_6 C12_6 121.0(5) .
C13_6 C12_6 C11_6 119.8(5) .
C13_6 C12_6 C14_6 119.5(5) .
C11_6 C12_6 C14_6 120.8(5) .
C12_6 C13_6 O1_6 119.4(6) .
C12_6 C13_6 C8_6 121.5(5) .
O1_6 C13_6 C8_6 119.1(6) .
C12_6 C14_6 C2_4 112.3(5) 3_665
C17_6 C16_6 C10_6 112.6(6) .
C17_6 C16_6 C18_6 110.4(6) .
C10_6 C16_6 C18_6 107.2(5) .
C17_6 C16_6 C19_6 106.9(7) .
C10_6 C16_6 C19_6 109.9(4) .
C18_6 C16_6 C19_6 109.8(6) .
C4_6 C20_6 C21_6 109.5(7) .
C4_6 C20_6 C23_6 112.6(6) .
C21_6 C20_6 C23_6 111.5(7) .
C4_6 C20_6 C22_6 107.1(7) .
C21_6 C20_6 C22_6 110.0(8) .
C23_6 C20_6 C22_6 106.1(7) .
C13_6 O1_6 C15_6 114.8(5) .
C1_6 O2_6 C24_6 112.8(7) .
O2_6 C24_6 C25_6 110.5(9) .
O3_6 C25_6 N1_6 122.7(13) .
O3_6 C25_6 C24_6 122.4(13) .
N1_6 C25_6 C24_6 114.9(9) .
C25_6 O3_6 K1_9 140.1(14) .
C25_6 N1_6 C26_6 112.2(11) .
N1_6 C26_6 C28_6 116.3(9) .
N1_6 C26_6 C27_6 102.6(9) .
C28_6 C26_6 C27_6 109.7(9) .
N1_6 C26_6 K1_9 113.9(8) .
C28_6 C26_6 K1_9 118.8(8) .
C27_6 C26_6 K1_9 90.7(8) .
O4_6 C27_6 O5_6 131.8(17) .
O4_6 C27_6 C26_6 119.7(14) .
O5_6 C27_6 C26_6 108.5(12) .
C26_6 C28_6 C29_6 113.4(7) .
C30_6 C29_6 C34_6 118.7(5) .
C30_6 C29_6 C28_6 121.4(6) .
C34_6 C29_6 C28_6 119.8(6) .
C29_6 C30_6 C31_6 121.1(5) .
C30_6 C31_6 C32_6 119.4(6) .
C33_6 C32_6 C31_6 119.8(5) .
C33_6 C32_6 Br_6 119.8(5) .
C31_6 C32_6 Br_6 120.3(5) .
C34_6 C33_6 C32_6 120.2(6) .
C33_6 C34_6 C29_6 120.8(6) .
C27_6 O5_6 K1_9 85.2(12) .
C6_7 C1_7 C2_7 121.3(5) .
C6_7 C1_7 O2_7 118.6(4) .
C2_7 C1_7 O2_7 120.0(4) .
C3_7 C2_7 C1_7 118.2(4) .
C3_7 C2_7 C14_7 122.9(4) 3_665
C1_7 C2_7 C14_7 118.8(5) 3_665
C2_7 C3_7 C4_7 123.2(4) .
C3_7 C4_7 C5_7 116.4(5) .
C3_7 C4_7 C20_7 120.4(4) .
C5_7 C4_7 C20_7 123.3(4) .
C6_7 C5_7 C4_7 123.1(4) .
C1_7 C6_7 C5_7 117.8(4) .
C1_7 C6_7 C7_7 119.3(5) .
C5_7 C6_7 C7_7 122.8(4) .
C6_7 C7_7 C8_7 113.3(4) .
C13_7 C8_7 C9_7 118.1(4) .
C13_7 C8_7 C7_7 121.0(4) .
C9_7 C8_7 C7_7 120.9(5) .
C10_7 C9_7 C8_7 122.6(5) .
C9_7 C10_7 C11_7 117.1(5) .
C9_7 C10_7 C16_7 120.6(5) .
C11_7 C10_7 C16_7 122.2(4) .
C12_7 C11_7 C10_7 121.7(5) .
C13_7 C12_7 C11_7 119.6(5) .
C13_7 C12_7 C14_7 118.0(4) .
C11_7 C12_7 C14_7 122.3(4) .
C12_7 C13_7 C8_7 120.7(4) .
C12_7 C13_7 O1_7 119.3(5) .
C8_7 C13_7 O1_7 120.0(5) .
C12_7 C14_7 C2_7 111.1(4) 2_655
C10_7 C16_7 C19_7 115.3(6) .
C10_7 C16_7 C17_7 112.3(5) .
C19_7 C16_7 C17_7 112.3(5) .
C10_7 C16_7 C18_7 106.9(5) .
C19_7 C16_7 C18_7 103.2(7) .
C17_7 C16_7 C18_7 105.9(7) .
C4_7 C20_7 C23_7 106.3(5) .
C4_7 C20_7 C22_7 108.2(5) .
C23_7 C20_7 C22_7 111.3(5) .
C4_7 C20_7 C21_7 111.0(5) .
C23_7 C20_7 C21_7 110.7(6) .
C22_7 C20_7 C21_7 109.4(6) .
C13_7 O1_7 C15_7 117.2(6) .
C24_7 O2_7 C1_7 114.0(5) .
O2_7 C24_7 C25_7 113.2(7) .
O3_7 C25_7 N1_7 123.9(11) .
O3_7 C25_7 C24_7 119.9(10) .
N1_7 C25_7 C24_7 116.1(8) .
C25_7 O3_7 K2_9 163.6(11) .
C25_7 N1_7 C26_7 107.8(10) .
N1_7 C26_7 C27_7 106.1(9) .
N1_7 C26_7 C28_7 110.8(9) .
C27_7 C26_7 C28_7 118.3(9) .
C26_7 C28_7 C29_7 120.6(7) .
O4_7 C27_7 O5_7 118.5(15) .
O4_7 C27_7 C26_7 118.8(12) .
O5_7 C27_7 C26_7 122.5(15) .
C34_7 C29_7 C30_7 118.4(5) .
C34_7 C29_7 C28_7 122.2(6) .
C30_7 C29_7 C28_7 119.3(6) .
C31_7 C30_7 C29_7 120.5(6) .
C30_7 C31_7 C32_7 120.4(6) .
C33_7 C32_7 C31_7 119.9(5) .
C33_7 C32_7 Br_7 121.9(5) .
C31_7 C32_7 Br_7 118.2(5) .
C32_7 C33_7 C34_7 119.5(5) .
C29_7 C34_7 C33_7 120.8(6) .
C27_7 O5_7 K1_9 117.0(14) .
C2_8 C1_8 C6_8 123.9(5) .
C2_8 C1_8 O2_8 117.2(4) .
C6_8 C1_8 O2_8 118.9(4) .
C3_8 C2_8 C1_8 116.9(5) .
C3_8 C2_8 C14_8 120.1(5) 2_655
C1_8 C2_8 C14_8 123.0(5) 2_655
C2_8 C3_8 C4_8 122.3(5) .
C3_8 C4_8 C5_8 119.2(5) .
C3_8 C4_8 C20_8 123.1(4) .
C5_8 C4_8 C20_8 117.7(4) .
C6_8 C5_8 C4_8 120.0(5) .
C1_8 C6_8 C5_8 117.7(5) .
C1_8 C6_8 C7_8 121.6(5) .
C5_8 C6_8 C7_8 120.7(5) .
C8_8 C7_8 C6_8 114.9(5) .
C13_8 C8_8 C9_8 118.2(4) .
C13_8 C8_8 C7_8 123.2(5) .
C9_8 C8_8 C7_8 118.6(5) .
C10_8 C9_8 C8_8 122.1(4) .
C11_8 C10_8 C9_8 116.6(5) .
C11_8 C10_8 C16_8 121.0(4) .
C9_8 C10_8 C16_8 122.3(4) .
C10_8 C11_8 C12_8 123.0(5) .
C13_8 C12_8 C11_8 117.9(4) .
C13_8 C12_8 C14_8 122.0(5) .
C11_8 C12_8 C14_8 120.1(5) .
C12_8 C13_8 O1_8 116.6(4) .
C12_8 C13_8 C8_8 122.1(5) .
O1_8 C13_8 C8_8 121.3(5) .
C12_8 C14_8 C2_8 113.7(4) 3_665
C17_8 C16_8 C10_8 111.7(5) .
C17_8 C16_8 C18_8 109.3(6) .
C10_8 C16_8 C18_8 114.2(5) .
C17_8 C16_8 C19_8 107.9(5) .
C10_8 C16_8 C19_8 106.5(5) .
C18_8 C16_8 C19_8 106.9(6) .
C23_8 C20_8 C36_8 62.0(8) .
C23_8 C20_8 C37_8 139.4(9) .
C36_8 C20_8 C37_8 108.8(6) .
C23_8 C20_8 C4_8 111.2(6) .
C36_8 C20_8 C4_8 116.0(7) .
C37_8 C20_8 C4_8 108.0(7) .
C23_8 C20_8 C22_8 113.5(8) .
C36_8 C20_8 C22_8 52.9(7) .
C37_8 C20_8 C22_8 62.2(7) .
C4_8 C20_8 C22_8 107.7(7) .
C23_8 C20_8 C35_8 49.5(8) .
C36_8 C20_8 C35_8 107.3(7) .
C37_8 C20_8 C35_8 107.5(6) .
C4_8 C20_8 C35_8 108.9(6) .
C22_8 C20_8 C35_8 143.3(9) .
C23_8 C20_8 C21_8 108.2(8) .
C36_8 C20_8 C21_8 132.0(8) .
C37_8 C20_8 C21_8 45.8(6) .
C4_8 C20_8 C21_8 111.3(5) .
C22_8 C20_8 C21_8 104.8(7) .
C35_8 C20_8 C21_8 63.2(7) .
O2_8 C24_8 C25_8 109.6(7) .
O3_8 C25_8 N1_8 128.0(9) .
O3_8 C25_8 C24_8 114.3(9) .
N1_8 C25_8 C24_8 117.7(7) .
C13_8 O1_8 C15_8 114.6(5) .
C1_8 O2_8 C24_8 116.7(5) .
C25_8 O3_8 K2_10 153.7(9) .
C25_8 N1_8 C26_8 120.8(8) .
N1_8 C26_8 C27_8 111.0(8) .
N1_8 C26_8 C28_8 110.7(7) .
C27_8 C26_8 C28_8 109.6(8) .
O5_8 C27_8 O4_8 121.9(12) .
O5_8 C27_8 C26_8 120.0(12) .
O4_8 C27_8 C26_8 118.0(10) .
C29_8 C28_8 C26_8 117.6(6) .
C34_8 C29_8 C30_8 118.6(4) .
C34_8 C29_8 C28_8 121.5(5) .
C30_8 C29_8 C28_8 120.0(5) .
C31_8 C30_8 C29_8 120.6(5) .
C30_8 C31_8 C32_8 120.9(5) .
C33_8 C32_8 C31_8 118.8(4) .
C33_8 C32_8 Br_8 120.9(4) .
C31_8 C32_8 Br_8 120.1(4) .
C32_8 C33_8 C34_8 119.9(5) .
C29_8 C34_8 C33_8 121.2(5) .
O3_1 K1_9 O3_3 178.6(14) .
O3_1 K1_9 O3_6 98.4(6) .
O3_3 K1_9 O3_6 81.9(5) .
O3_1 K1_9 O5_7 83.1(6) .
O3_3 K1_9 O5_7 97.7(7) .
O3_6 K1_9 O5_7 127.8(12) .
O3_1 K1_9 O5_6 102.9(8) .
O3_3 K1_9 O5_6 78.4(6) .
O3_6 K1_9 O5_6 56.4(6) .
O5_7 K1_9 O5_6 72.3(8) .
O3_1 K1_9 C26_6 74.4(5) .
O3_3 K1_9 C26_6 106.7(8) .
O3_6 K1_9 C26_6 44.1(5) .
O5_7 K1_9 C26_6 88.2(8) .
O5_6 K1_9 C26_6 34.8(3) .
O3_7 K2_9 O3_1 101.9(5) .
O3_7 K2_9 O_11 61.0(5) .
O3_1 K2_9 O_11 97.3(5) .
O3_2 K1_10 O3_5 100.2(5) .
O3_2 K1_10 O3_4 104.2(5) .
O3_5 K1_10 O3_4 153.0(5) .
O3_8 K2_10 O3_4 97.7(5) .
O3_8 K2_10 O3_5 100.0(4) .
O3_4 K2_10 O3_5 147.8(6) .
C_11 O_11 K2_9 156.0(10) .

loop_
_geom_bond_atom_site_label_1
_geom_bond_atom_site_label_2
_geom_bond_distance
_geom_bond_site_symmetry_2
C1_1 C2_1 1.382(6) .
C1_1 O2_1 1.384(6) .
C1_1 C6_1 1.398(6) .
C2_1 C3_1 1.378(6) .
C2_1 C14_3 1.576(8) 2_655
C3_1 C4_1 1.379(6) .
C4_1 C5_1 1.389(6) .
C4_1 C20_1 1.529(8) .
C5_1 C6_1 1.382(6) .
C6_1 C7_1 1.552(7) .
C7_1 C8_1 1.503(7) .
C8_1 C13_1 1.381(6) .
C8_1 C9_1 1.383(7) .
C9_1 C10_1 1.394(6) .
C10_1 C11_1 1.377(6) .
C10_1 C16_1 1.525(8) .
C11_1 C12_1 1.387(6) .
C12_1 C13_1 1.402(6) .
C12_1 C14_1 1.550(7) .
C13_1 O1_1 1.387(7) .
C14_1 C2_2 1.513(7) .
C15_1 O1_1 1.432(7) .
C16_1 C19_1 1.551(9) .
C16_1 C17_1 1.562(8) .
C16_1 C18_1 1.562(9) .
C20_1 C21_1 1.540(10) .
C20_1 C23_1 1.488(10) .
C20_1 C22_1 1.575(12) .
C24_1 O2_1 1.431(8) .
C24_1 C25_1 1.491(10) .
C25_1 O3_1 1.214(10) .
C25_1 N1_1 1.380(12) .
O3_1 K2_9 2.743(13) .
O3_1 K1_9 2.830(13) .
N1_1 C26_1 1.477(11) .
C26_1 C27_1 1.486(13) .
C26_1 C28_1 1.514(12) .
C27_1 O5_1 1.270(15) .
C27_1 O4_1 1.264(15) .
C28_1 C29_1 1.521(6) .
C29_1 C34_1 1.384(7) .
C29_1 C30_1 1.382(7) .
C30_1 C31_1 1.383(7) .
C31_1 C32_1 1.380(6) .
C32_1 C33_1 1.375(7) .
C32_1 Br_1 1.885(6) .
C33_1 C34_1 1.385(7) .
C1_2 C2_2 1.387(7) .
C1_2 O2_2 1.399(6) .
C1_2 C6_2 1.400(6) .
C2_2 C3_2 1.379(6) .
C3_2 C4_2 1.389(6) .
C4_2 C5_2 1.369(7) .
C4_2 C20_2 1.542(8) .
C5_2 C6_2 1.384(6) .
C6_2 C7_2 1.538(8) .
C7_2 C8_2 1.531(8) .
C8_2 C13_2 1.383(6) .
C8_2 C9_2 1.389(6) .
C9_2 C10_2 1.390(6) .
C10_2 C11_2 1.383(6) .
C10_2 C16_2 1.518(7) .
C11_2 C12_2 1.401(6) .
C12_2 C13_2 1.387(6) .
C12_2 C14_2 1.514(8) .
C13_2 O1_2 1.388(6) .
C14_2 C2_3 1.546(8) 2_655
C15_2 O1_2 1.472(8) .
C16_2 C18_2 1.516(12) .
C16_2 C19_2 1.520(11) .
C16_2 C17_2 1.555(10) .
C20_2 C23_2 1.497(10) .
C20_2 C22_2 1.511(10) .
C20_2 C21_2 1.536(10) .
O2_2 C24_2 1.437(8) .
C24_2 C25_2 1.469(9) .
C25_2 O3_2 1.230(10) .
C25_2 N1_2 1.330(10) .
O3_2 K1_10 2.570(11) .
N1_2 C26_2 1.472(10) .
C26_2 C27_2 1.502(13) .
C26_2 C28_2 1.520(12) .
C27_2 O4_2 1.253(14) .
C27_2 O5_2 1.230(11) .
C28_2 C29_2 1.524(7) .
C29_2 C34_2 1.378(7) .
C29_2 C30_2 1.381(7) .
C30_2 C31_2 1.381(7) .
C31_2 C32_2 1.383(6) .
C32_2 C33_2 1.380(7) .
C32_2 Br_2 1.874(5) .
C33_2 C34_2 1.386(7) .
C1_3 C6_3 1.365(6) .
C1_3 C2_3 1.361(6) .
C1_3 O2_3 1.424(6) .
C2_3 C3_3 1.390(6) .
C2_3 C14_2 1.546(8) 3_665
C3_3 C4_3 1.393(6) .
C4_3 C5_3 1.386(7) .
C4_3 C20_3 1.508(8) .
C5_3 C6_3 1.364(6) .
C6_3 C7_3 1.520(8) .
C7_3 C8_3 1.546(8) .
C8_3 C13_3 1.375(7) .
C8_3 C9_3 1.398(7) .
C9_3 C10_3 1.375(6) .
C10_3 C11_3 1.377(7) .
C10_3 C16_3 1.542(8) .
C11_3 C12_3 1.390(6) .
C12_3 C13_3 1.389(7) .
C12_3 C14_3 1.532(9) .
C13_3 O1_3 1.388(7) .
C14_3 C2_1 1.576(8) 3_665
C15_3 O1_3 1.439(8) .
C16_3 C17_3 1.519(9) .
C16_3 C18_3 1.539(10) .
C16_3 C19_3 1.517(9) .
C20_3 C23_3 1.489(13) .
C20_3 C22_3 1.521(11) .
C20_3 C21_3 1.535(13) .
O2_3 C24_3 1.361(3) .
C24_3 C25_3 1.499(9) .
C25_3 O3_3 1.211(9) .
C25_3 N1_3 1.365(12) .
O3_3 K1_9 2.824(11) .
N1_3 C26_3 1.460(3) .
C26_3 C27_3 1.507(3) .
C26_3 C28_3 1.531(3) .
C27_3 O4_3 1.256(14) .
C27_3 O5_3 1.312(12) .
C28_3 C29_3 1.523(6) .
C29_3 C34_3 1.373(7) .
C29_3 C30_3 1.385(7) .
C30_3 C31_3 1.378(7) .
C31_3 C32_3 1.382(7) .
C32_3 C33_3 1.389(7) .
C32_3 Br_3 1.864(6) .
C33_3 C34_3 1.381(7) .
C1_4 C6_4 1.389(6) .
C1_4 C2_4 1.385(6) .
C1_4 O2_4 1.385(6) .
C2_4 C3_4 1.377(6) .
C2_4 C14_6 1.546(8) 2_655
C3_4 C4_4 1.380(7) .
C4_4 C5_4 1.382(6) .
C4_4 C20_4 1.535(8) .
C5_4 C6_4 1.367(6) .
C6_4 C7_4 1.538(7) .
C7_4 C8_4 1.550(8) .
C8_4 C13_4 1.387(7) .
C8_4 C9_4 1.388(6) .
C9_4 C10_4 1.389(7) .
C10_4 C11_4 1.379(6) .
C10_4 C16_4 1.558(8) .
C11_4 C12_4 1.400(7) .
C12_4 C13_4 1.390(7) .
C12_4 C14_4 1.512(9) .
C13_4 O1_4 1.412(8) .
C14_4 C2_5 1.555(9) 2_655
C15_4 O1_4 1.463(8) .
C16_4 C17_4 1.508(10) .
C16_4 C18_4 1.534(10) .
C16_4 C19_4 1.578(10) .
C20_4 C23_4 1.502(11) .
C20_4 C21_4 1.524(12) .
C20_4 C22_4 1.559(11) .
O2_4 C24_4 1.373(9) .
C24_4 C25_4 1.498(10) .
C25_4 O3_4 1.214(11) .
C25_4 N1_4 1.376(13) .
O3_4 K2_10 2.768(15) .
O3_4 K1_10 2.916(15) .
N1_4 C26_4 1.467(13) .
C26_4 C27_4 1.509(13) .
C26_4 C28_4 1.496(12) .
C27_4 O4_4 1.251(17) .
C27_4 O5_4 1.271(15) .
C28_4 C29_4 1.517(6) .
C29_4 C34_4 1.380(7) .
C29_4 C30_4 1.386(7) .
C30_4 C31_4 1.373(6) .
C31_4 C32_4 1.385(7) .
C32_4 C33_4 1.382(7) .
C32_4 Br_4 1.875(6) .
C33_4 C34_4 1.381(6) .
C1_5 C6_5 1.363(7) .
C1_5 C2_5 1.405(6) .
C1_5 O2_5 1.377(8) .
C2_5 C3_5 1.378(7) .
C2_5 C14_4 1.555(9) 3_665
C3_5 C4_5 1.382(7) .
C4_5 C5_5 1.392(6) .
C4_5 C20_5 1.523(9) .
C5_5 C6_5 1.388(7) .
C6_5 C7_5 1.536(7) .
C7_5 C8_5 1.513(8) .
C8_5 C13_5 1.382(6) .
C8_5 C9_5 1.379(6) .
C9_5 C10_5 1.388(7) .
C10_5 C11_5 1.384(6) .
C10_5 C16_5 1.536(8) .
C11_5 C12_5 1.379(7) .
C12_5 C13_5 1.378(7) .
C12_5 C14_5 1.497(8) .
C13_5 O1_5 1.358(7) .
C14_5 C2_6 1.553(9) .
C15_5 O1_5 1.443(8) .
C16_5 C17_5 1.501(9) .
C16_5 C19_5 1.525(13) .
C16_5 C18_5 1.550(12) .
C20_5 C23_5 1.536(10) .
C20_5 C21_5 1.551(9) .
C20_5 C22_5 1.561(10) .
O2_5 C24_5 1.387(9) .
C24_5 C25_5 1.525(13) .
C25_5 O3_5 1.207(12) .
C25_5 N1_5 1.340(12) .
O3_5 K1_10 2.903(17) .
O3_5 K2_10 3.121(17) .
N1_5 C26_5 1.481(13) .
C26_5 C27_5 1.524(14) .
C26_5 C28_5 1.522(12) .
C27_5 O4_5 1.277(15) .
C27_5 O5_5 1.270(13) .
C28_5 C29_5 1.520(7) .
C29_5 C30_5 1.378(6) .
C29_5 C34_5 1.381(7) .
C30_5 C31_5 1.379(7) .
C31_5 C32_5 1.384(6) .
C32_5 C33_5 1.377(6) .
C32_5 Br_5 1.869(6) .
C33_5 C34_5 1.387(7) .
C1_6 C6_6 1.383(6) .
C1_6 C2_6 1.383(6) .
C1_6 O2_6 1.395(8) .
C2_6 C3_6 1.371(7) .
C3_6 C4_6 1.389(6) .
C4_6 C5_6 1.391(6) .
C4_6 C20_6 1.525(9) .
C5_6 C6_6 1.376(7) .
C6_6 C7_6 1.549(8) .
C7_6 C8_6 1.510(9) .
C8_6 C13_6 1.391(7) .
C8_6 C9_6 1.396(7) .
C9_6 C10_6 1.380(7) .
C10_6 C11_6 1.384(7) .
C10_6 C16_6 1.545(8) .
C11_6 C12_6 1.401(6) .
C12_6 C13_6 1.373(7) .
C12_6 C14_6 1.529(8) .
C13_6 O1_6 1.381(8) .
C14_6 C2_4 1.546(8) 3_665
C15_6 O1_6 1.464(7) .
C16_6 C17_6 1.484(10) .
C16_6 C18_6 1.540(9) .
C16_6 C19_6 1.560(9) .
C20_6 C21_6 1.514(10) .
C20_6 C23_6 1.531(9) .
C20_6 C22_6 1.545(11) .
O2_6 C24_6 1.446(10) .
C24_6 C25_6 1.499(13) .
C25_6 O3_6 1.172(12) .
C25_6 N1_6 1.378(14) .
O3_6 K1_9 3.17(2) .
N1_6 C26_6 1.466(13) .
C26_6 C28_6 1.457(11) .
C26_6 C27_6 1.532(14) .
C26_6 K1_9 3.65(3) .
C27_6 O4_6 1.248(15) .
C27_6 O5_6 1.249(13) .
C28_6 C29_6 1.516(7) .
C29_6 C30_6 1.379(7) .
C29_6 C34_6 1.388(7) .
C30_6 C31_6 1.388(7) .
C31_6 C32_6 1.385(7) .
C32_6 C33_6 1.381(7) .
C32_6 Br_6 1.874(6) .
C33_6 C34_6 1.375(7) .
O5_6 K1_9 3.89(4) .
C1_7 C6_7 1.386(6) .
C1_7 C2_7 1.396(6) .
C1_7 O2_7 1.393(7) .
C2_7 C3_7 1.387(6) .
C2_7 C14_7 1.539(8) 3_665
C3_7 C4_7 1.380(6) .
C4_7 C5_7 1.399(6) .
C4_7 C20_7 1.550(8) .
C5_7 C6_7 1.392(6) .
C6_7 C7_7 1.536(7) .
C7_7 C8_7 1.534(7) .
C8_7 C13_7 1.389(7) .
C8_7 C9_7 1.392(6) .
C9_7 C10_7 1.388(6) .
C10_7 C11_7 1.389(6) .
C10_7 C16_7 1.520(8) .
C11_7 C12_7 1.383(6) .
C12_7 C13_7 1.378(6) .
C12_7 C14_7 1.538(8) .
C13_7 O1_7 1.378(7) .
C14_7 C2_7 1.539(8) 2_655
C15_7 O1_7 1.415(8) .
C16_7 C19_7 1.513(10) .
C16_7 C17_7 1.500(9) .
C16_7 C18_7 1.627(10) .
C20_7 C23_7 1.524(9) .
C20_7 C22_7 1.535(9) .
C20_7 C21_7 1.518(8) .
O2_7 C24_7 1.370(9) .
C24_7 C25_7 1.497(11) .
C25_7 O3_7 1.231(11) .
C25_7 N1_7 1.339(13) .
O3_7 K2_9 2.564(15) .
N1_7 C26_7 1.503(12) .
C26_7 C27_7 1.475(13) .
C26_7 C28_7 1.520(12) .
C28_7 C29_7 1.518(7) .
C27_7 O4_7 1.260(16) .
C27_7 O5_7 1.307(15) .
C29_7 C34_7 1.376(7) .
C29_7 C30_7 1.392(7) .
C30_7 C31_7 1.366(7) .
C31_7 C32_7 1.397(7) .
C32_7 C33_7 1.355(7) .
C32_7 Br_7 1.878(6) .
C33_7 C34_7 1.405(7) .
O5_7 K1_9 2.88(4) .
C1_8 C2_8 1.396(6) .
C1_8 C6_8 1.383(6) .
C1_8 O2_8 1.408(7) .
C2_8 C3_8 1.377(7) .
C2_8 C14_8 1.469(9) 2_655
C3_8 C4_8 1.383(6) .
C4_8 C5_8 1.416(6) .
C4_8 C20_8 1.538(7) .
C5_8 C6_8 1.398(6) .
C6_8 C7_8 1.509(7) .
C7_8 C8_8 1.487(7) .
C8_8 C13_8 1.390(6) .
C8_8 C9_8 1.408(6) .
C9_8 C10_8 1.406(6) .
C10_8 C11_8 1.398(6) .
C10_8 C16_8 1.519(8) .
C11_8 C12_8 1.403(6) .
C12_8 C13_8 1.386(6) .
C12_8 C14_8 1.524(7) .
C13_8 O1_8 1.388(7) .
C14_8 C2_8 1.470(9) 3_665
C15_8 O1_8 1.435(8) .
C16_8 C17_8 1.514(8) .
C16_8 C18_8 1.519(8) .
C16_8 C19_8 1.552(9) .
C20_8 C23_8 1.509(12) .
C20_8 C36_8 1.537(6) .
C20_8 C37_8 1.536(6) .
C20_8 C22_8 1.532(10) .
C20_8 C35_8 1.542(6) .
C20_8 C21_8 1.584(10) .
C24_8 O2_8 1.392(9) .
C24_8 C25_8 1.533(11) .
C25_8 O3_8 1.226(10) .
C25_8 N1_8 1.320(11) .
O3_8 K2_10 2.795(13) .
N1_8 C26_8 1.487(10) .
C26_8 C27_8 1.504(10) .
C26_8 C28_8 1.516(11) .
C27_8 O5_8 1.248(13) .
C27_8 O4_8 1.265(13) .
C28_8 C29_8 1.515(6) .
C29_8 C34_8 1.379(6) .
C29_8 C30_8 1.381(6) .
C30_8 C31_8 1.369(6) .
C31_8 C32_8 1.388(6) .
C32_8 C33_8 1.380(6) .
C32_8 Br_8 1.874(5) .
C33_8 C34_8 1.381(6) .
K2_9 O_11 2.94(2) .
C_11 O_11 1.414(14) .
C_12 O_12 1.439(19) .
C_13 O_13 1.451(19) .
C_14 O_14 1.447(19) .
C_15 O_15 1.455(17) .
C_16 O_16 1.469(17) .
C_17 O_17 1.453(17) .
